data_7109393
loop_
_publ_author_name
'Adrian-Mihail Stadler'
'Christophe Burg'
'Juan Ramirez'
'Jean-Marie Lehn'

_publ_section_title
;
 Grid-double-helicate interconversion
;
_journal_name_full Chem.Commun.
_journal_page_first 5733
_journal_paper_doi 10.1039/c3cc38580a
_journal_volume 49
_journal_year 2013
_chemical_formula_moiety 'C96 H88 Cu4 N32, 8(C F3 O3 S), 5(C H3 N O2)'
_chemical_formula_sum 'C109 H103 Cu4 F24 N37 O34 S8'
_chemical_formula_weight 3441.92
_chemical_name_systematic
;
?
;
_space_group_IT_number 9
_symmetry_cell_setting monoclinic
_symmetry_space_group_name_Hall 'C -2yc'
_symmetry_space_group_name_H-M 'C 1 c 1'
_atom_sites_solution_hydrogens geom
_atom_sites_solution_primary direct
_atom_sites_solution_secondary difmap
_audit_creation_method SHELXL-97
_cell_angle_alpha 90.00
_cell_angle_beta 111.0630(10)
_cell_angle_gamma 90.00
_cell_formula_units_Z 4
_cell_length_a 17.5751(10)
_cell_length_b 44.611(3)
_cell_length_c 19.3360(12)
_cell_measurement_reflns_used 9912
_cell_measurement_temperature 173(2)
_cell_measurement_theta_max 27.52
_cell_measurement_theta_min 2.44
_cell_volume 14147.3(15)
_computing_cell_refinement 'Bruker SAINT'
_computing_data_collection 'Bruker APEX2'
_computing_data_reduction 'Bruker SAINT'
_computing_molecular_graphics 'Bruker SHELXTL'
_computing_publication_material 'Bruker SHELXTL'
_computing_structure_refinement 'SHELXL-97 (Sheldrick, 2008)'
_computing_structure_solution 'SHELXS-97 (Sheldrick, 2008)'
_diffrn_ambient_temperature 173(2)
_diffrn_measured_fraction_theta_full 0.997
_diffrn_measured_fraction_theta_max 0.997
_diffrn_measurement_device_type 'Bruker APEX-II CCD'
_diffrn_measurement_method '\f and \w scans'
_diffrn_radiation_monochromator triumph
_diffrn_radiation_source 'sealed tube'
_diffrn_radiation_type MoK\a
_diffrn_radiation_wavelength 0.71073
_diffrn_reflns_av_R_equivalents 0.0514
_diffrn_reflns_av_sigmaI/netI 0.0643
_diffrn_reflns_limit_h_max 24
_diffrn_reflns_limit_h_min -15
_diffrn_reflns_limit_k_max 62
_diffrn_reflns_limit_k_min -62
_diffrn_reflns_limit_l_max 27
_diffrn_reflns_limit_l_min -27
_diffrn_reflns_number 114606
_diffrn_reflns_theta_full 30.10
_diffrn_reflns_theta_max 30.10
_diffrn_reflns_theta_min 1.83
_exptl_absorpt_coefficient_mu 0.830
_exptl_absorpt_correction_T_max 0.8856
_exptl_absorpt_correction_T_min 0.7324
_exptl_absorpt_correction_type multi-scan
_exptl_absorpt_process_details sadabs
_exptl_crystal_colour orange
_exptl_crystal_density_diffrn 1.616
_exptl_crystal_density_method 'not measured'
_exptl_crystal_description plate
_exptl_crystal_F_000 6992
_exptl_crystal_size_max 0.40
_exptl_crystal_size_mid 0.20
_exptl_crystal_size_min 0.15
_platon_squeeze_details
;
The residual electron density was assigned to three molecules of the
nitromethane solvent [447/4= 112 e per asymmetric unit; three molecules
of C1H3N1O2 would give 96 e].
;
_refine_diff_density_max 1.809
_refine_diff_density_min -1.697
_refine_diff_density_rms 0.143
_refine_ls_abs_structure_details 'Flack H D (1983), Acta Cryst. A39, 876-881'
_refine_ls_abs_structure_Flack 0.363(12)
_refine_ls_extinction_method none
_refine_ls_goodness_of_fit_ref 1.004
_refine_ls_hydrogen_treatment constr
_refine_ls_matrix_type full
_refine_ls_number_parameters 1502
_refine_ls_number_reflns 36244
_refine_ls_number_restraints 20
_refine_ls_restrained_S_all 1.007
_refine_ls_R_factor_all 0.1256
_refine_ls_R_factor_gt 0.0920
_refine_ls_shift/su_max 0.001
_refine_ls_shift/su_mean 0.000
_refine_ls_structure_factor_coef Fsqd
_refine_ls_weighting_details 'calc w=1/[\s^2^(Fo^2^)+(0.1901P)^2^+0.0000P] where P=(Fo^2^+2Fc^2^)/3'
_refine_ls_weighting_scheme calc
_refine_ls_wR_factor_gt 0.2495
_refine_ls_wR_factor_ref 0.2745
_reflns_number_gt 23255
_reflns_number_total 36244
_reflns_threshold_expression I>2\s(I)
_cod_data_source_file c3cc38580a.txt
_cod_data_source_block Cu4L4_CF3SO3_8_CH3NO2_5
_cod_original_cell_volume 14147.2(14)
_cod_original_sg_symbol_H-M 'C c'
_cod_database_code 7109393

loop_
_symmetry_equiv_pos_as_xyz
'x, y, z'
'x, -y, z+1/2'
'x+1/2, y+1/2, z'
'x+1/2, -y+1/2, z+1/2'

loop_
_atom_site_label
_atom_site_type_symbol
_atom_site_fract_x
_atom_site_fract_y
_atom_site_fract_z
_atom_site_U_iso_or_equiv
_atom_site_adp_type
_atom_site_occupancy
_atom_site_symmetry_multiplicity
_atom_site_calc_flag
_atom_site_refinement_flags
C1 C 0.7165(4) 0.13027(12) 0.9303(4) 0.0275(13) Uani 1 1 d .
C2 C 0.7307(3) 0.17105(13) 0.8639(3) 0.0240(11) Uani 1 1 d .
C3 C 0.7150(4) 0.18996(13) 0.9142(3) 0.0257(11) Uani 1 1 d .
H3 H 0.7108 0.2110 0.9069 0.031 Uiso 1 1 calc R
C4 C 0.7057(4) 0.17676(13) 0.9753(3) 0.0271(12) Uani 1 1 d .
C5 C 0.7636(4) 0.21299(12) 0.7940(4) 0.0307(13) Uani 1 1 d .
H5A H 0.7312 0.2185 0.7428 0.046 Uiso 1 1 calc R
H5B H 0.8216 0.2159 0.8029 0.046 Uiso 1 1 calc R
H5C H 0.7479 0.2256 0.8281 0.046 Uiso 1 1 calc R
C6 C 0.7947(4) 0.16745(15) 0.7126(3) 0.0321(14) Uani 1 1 d .
H6 H 0.8076 0.1877 0.7063 0.038 Uiso 1 1 calc R
C7 C 0.8085(5) 0.14409(18) 0.6662(4) 0.0391(15) Uani 1 1 d .
C8 C 0.8422(6) 0.1497(2) 0.6131(4) 0.050(2) Uani 1 1 d .
H8 H 0.8583 0.1695 0.6065 0.061 Uiso 1 1 calc R
C9 C 0.8525(7) 0.1266(3) 0.5692(5) 0.070(3) Uani 1 1 d .
H9 H 0.8751 0.1299 0.5320 0.084 Uiso 1 1 calc R
C10 C 0.8276(7) 0.0977(2) 0.5831(5) 0.063(3) Uani 1 1 d .
H10 H 0.8311 0.0812 0.5533 0.075 Uiso 1 1 calc R
C11 C 0.7995(5) 0.0936(2) 0.6372(5) 0.050(2) Uani 1 1 d .
H11 H 0.7875 0.0737 0.6470 0.060 Uiso 1 1 calc R
C12 C 0.6930(5) 0.22635(14) 1.0325(4) 0.0356(14) Uani 1 1 d .
H12A H 0.6379 0.2334 1.0256 0.053 Uiso 1 1 calc R
H12B H 0.7098 0.2345 0.9931 0.053 Uiso 1 1 calc R
H12C H 0.7311 0.2331 1.0808 0.053 Uiso 1 1 calc R
C13 C 0.6638(4) 0.19080(15) 1.1387(4) 0.0325(13) Uani 1 1 d .
H13 H 0.6616 0.2119 1.1436 0.039 Uiso 1 1 calc R
C14 C 0.6509(4) 0.17042(15) 1.1908(4) 0.0365(14) Uani 1 1 d .
C15 C 0.6289(6) 0.1797(2) 1.2496(4) 0.051(2) Uani 1 1 d .
H15 H 0.6229 0.2003 1.2583 0.061 Uiso 1 1 calc R
C16 C 0.6156(8) 0.1577(3) 1.2956(6) 0.073(3) Uani 1 1 d .
H16 H 0.5974 0.1630 1.3346 0.088 Uiso 1 1 calc R
C17 C 0.6293(8) 0.1281(2) 1.2833(7) 0.073(3) Uani 1 1 d .
H17 H 0.6284 0.1132 1.3181 0.087 Uiso 1 1 calc R
C18 C 0.6439(7) 0.12040(18) 1.2231(5) 0.054(2) Uani 1 1 d .
H18 H 0.6422 0.0997 1.2107 0.065 Uiso 1 1 calc R
C19 C 0.7203(7) 0.09659(19) 0.9381(7) 0.0641(11) Uani 1 1 d .
C20 C 0.6529(7) 0.07907(19) 0.9030(7) 0.0641(11) Uani 1 1 d .
H20 H 0.6018 0.0874 0.8733 0.077 Uiso 1 1 calc R
C21 C 0.6653(7) 0.04701(19) 0.9148(6) 0.0641(11) Uani 1 1 d .
H21 H 0.6206 0.0336 0.8960 0.077 Uiso 1 1 calc R
C22 C 0.7445(7) 0.03590(19) 0.9543(6) 0.0641(11) Uani 1 1 d .
H22 H 0.7524 0.0148 0.9574 0.077 Uiso 1 1 calc R
C23 C 0.8048(7) 0.05248(19) 0.9855(6) 0.0641(11) Uani 1 1 d .
H23 H 0.8560 0.0437 1.0131 0.077 Uiso 1 1 calc R
C24 C 0.7977(7) 0.08400(19) 0.9801(6) 0.0641(11) Uani 1 1 d .
H24 H 0.8434 0.0965 1.0039 0.077 Uiso 1 1 calc R
C25 C 0.4939(4) 0.12091(14) 0.9934(3) 0.0259(12) Uani 1 1 d .
C26 C 0.5774(4) 0.08055(13) 1.0387(4) 0.0284(12) Uani 1 1 d .
C27 C 0.5108(4) 0.06072(15) 1.0081(5) 0.0394(16) Uani 1 1 d .
H27 H 0.5170 0.0396 1.0101 0.047 Uiso 1 1 calc R
C28 C 0.4339(4) 0.07486(14) 0.9742(4) 0.0294(12) Uani 1 1 d .
C29 C 0.6694(5) 0.03823(19) 1.1044(7) 0.064(3) Uani 1 1 d .
H29A H 0.6979 0.0380 1.1582 0.096 Uiso 1 1 calc R
H29B H 0.7041 0.0291 1.0802 0.096 Uiso 1 1 calc R
H29C H 0.6185 0.0268 1.0916 0.096 Uiso 1 1 calc R
C30 C 0.7865(5) 0.0819(2) 1.1472(5) 0.050(2) Uani 1 1 d .
H30 H 0.7984 0.0616 1.1626 0.060 Uiso 1 1 calc R
C31 C 0.8473(6) 0.1043(3) 1.1701(7) 0.0735(14) Uani 1 1 d .
C32 C 0.9251(6) 0.0976(3) 1.2177(6) 0.0735(14) Uani 1 1 d .
H32 H 0.9413 0.0776 1.2330 0.088 Uiso 1 1 calc R
C33 C 0.9819(6) 0.1231(2) 1.2436(7) 0.0735(14) Uani 1 1 d .
H33 H 1.0342 0.1200 1.2806 0.088 Uiso 1 1 calc R
C34 C 0.9611(6) 0.1494(3) 1.2165(6) 0.0735(14) Uani 1 1 d .
H34 H 0.9996 0.1653 1.2295 0.088 Uiso 1 1 calc R
C35 C 0.8812(6) 0.1545(3) 1.1677(6) 0.0735(14) Uani 1 1 d .
H35 H 0.8660 0.1741 1.1480 0.088 Uiso 1 1 calc R
C36 C 0.3592(6) 0.02564(18) 0.9564(7) 0.068(3) Uani 1 1 d .
H36A H 0.4074 0.0195 0.9985 0.102 Uiso 1 1 calc R
H36B H 0.3578 0.0148 0.9118 0.102 Uiso 1 1 calc R
H36C H 0.3099 0.0210 0.9669 0.102 Uiso 1 1 calc R
C37 C 0.2281(5) 0.06124(16) 0.8712(4) 0.0393(16) Uani 1 1 d .
H37 H 0.2210 0.0401 0.8708 0.047 Uiso 1 1 calc R
C38 C 0.1602(4) 0.08189(16) 0.8319(4) 0.0376(15) Uani 1 1 d .
C39 C 0.0840(5) 0.07224(19) 0.7906(5) 0.050(2) Uani 1 1 d .
H39 H 0.0709 0.0515 0.7875 0.061 Uiso 1 1 calc R
C40 C 0.0259(5) 0.0933(2) 0.7532(5) 0.060(3) Uani 1 1 d .
H40 H -0.0282 0.0872 0.7248 0.072 Uiso 1 1 calc R
C41 C 0.0482(5) 0.1239(2) 0.7577(5) 0.055(2) Uani 1 1 d .
H41 H 0.0105 0.1387 0.7305 0.066 Uiso 1 1 calc R
C42 C 0.1275(5) 0.13158(19) 0.8038(5) 0.0475(19) Uani 1 1 d .
H42 H 0.1421 0.1522 0.8097 0.057 Uiso 1 1 calc R
C43 C 0.4881(5) 0.15402(17) 0.9900(5) 0.0494(8) Uani 1 1 d .
C44 C 0.4693(5) 0.16964(17) 1.0441(5) 0.0494(8) Uani 1 1 d .
H44 H 0.4598 0.1591 1.0829 0.059 Uiso 1 1 calc R
C45 C 0.4644(5) 0.20083(17) 1.0412(5) 0.0494(8) Uani 1 1 d .
H45 H 0.4489 0.2115 1.0766 0.059 Uiso 1 1 calc R
C46 C 0.4818(5) 0.21595(17) 0.9878(5) 0.0494(8) Uani 1 1 d .
H46 H 0.4806 0.2372 0.9873 0.059 Uiso 1 1 calc R
C47 C 0.5003(5) 0.20154(17) 0.9370(5) 0.0494(8) Uani 1 1 d .
H47 H 0.5116 0.2129 0.9002 0.059 Uiso 1 1 calc R
C48 C 0.5042(5) 0.16936(17) 0.9342(5) 0.0494(8) Uani 1 1 d .
H48 H 0.5170 0.1592 0.8966 0.059 Uiso 1 1 calc R
C49 C 0.3354(4) 0.12762(13) 0.7504(4) 0.0257(12) Uani 1 1 d .
C50 C 0.3164(4) 0.17055(14) 0.8080(4) 0.0286(12) Uani 1 1 d .
C51 C 0.3242(4) 0.18763(13) 0.7508(4) 0.0278(12) Uani 1 1 d .
H51 H 0.3183 0.2088 0.7502 0.033 Uiso 1 1 calc R
C52 C 0.3409(4) 0.17281(14) 0.6946(4) 0.0282(12) Uani 1 1 d .
C53 C 0.2835(5) 0.21540(16) 0.8701(4) 0.0386(15) Uani 1 1 d .
H53A H 0.2939 0.2263 0.8305 0.058 Uiso 1 1 calc R
H53B H 0.3203 0.2227 0.9184 0.058 Uiso 1 1 calc R
H53C H 0.2268 0.2186 0.8659 0.058 Uiso 1 1 calc R
C54 C 0.2653(4) 0.17259(16) 0.9679(4) 0.0327(13) Uani 1 1 d .
H54 H 0.2565 0.1934 0.9727 0.039 Uiso 1 1 calc R
C55 C 0.2535(4) 0.15180(17) 1.0192(4) 0.0371(15) Uani 1 1 d .
C56 C 0.2262(5) 0.1611(2) 1.0745(4) 0.051(2) Uani 1 1 d .
H56 H 0.2156 0.1817 1.0799 0.061 Uiso 1 1 calc R
C57 C 0.2146(6) 0.1396(2) 1.1223(5) 0.060(2) Uani 1 1 d .
H57 H 0.1942 0.1451 1.1599 0.072 Uiso 1 1 calc R
C58 C 0.2329(7) 0.1111(2) 1.1140(5) 0.063(3) Uani 1 1 d .
H58 H 0.2240 0.0960 1.1450 0.075 Uiso 1 1 calc R
C59 C 0.2657(6) 0.1031(2) 1.0590(6) 0.058(2) Uani 1 1 d .
H59 H 0.2824 0.0830 1.0562 0.069 Uiso 1 1 calc R
C60 C 0.3407(5) 0.22043(14) 0.6250(4) 0.0354(14) Uani 1 1 d .
H60A H 0.3943 0.2291 0.6325 0.053 Uiso 1 1 calc R
H60B H 0.3194 0.2290 0.6611 0.053 Uiso 1 1 calc R
H60C H 0.3032 0.2250 0.5747 0.053 Uiso 1 1 calc R
C61 C 0.3892(4) 0.18198(15) 0.5360(4) 0.0338(14) Uani 1 1 d .
H61 H 0.3930 0.2030 0.5302 0.041 Uiso 1 1 calc R
C62 C 0.4057(4) 0.16011(14) 0.4861(3) 0.0302(12) Uani 1 1 d .
C63 C 0.4312(5) 0.16842(19) 0.4305(5) 0.0483(19) Uani 1 1 d .
H63 H 0.4417 0.1888 0.4232 0.058 Uiso 1 1 calc R
C64 C 0.4417(6) 0.1449(2) 0.3827(6) 0.063(3) Uani 1 1 d .
H64 H 0.4573 0.1497 0.3418 0.076 Uiso 1 1 calc R
C65 C 0.4290(7) 0.1165(2) 0.3971(5) 0.062(3) Uani 1 1 d .
H65 H 0.4352 0.1007 0.3666 0.075 Uiso 1 1 calc R
C66 C 0.4059(5) 0.11027(17) 0.4592(5) 0.0461(18) Uani 1 1 d .
H66 H 0.3986 0.0900 0.4707 0.055 Uiso 1 1 calc R
C67 C 0.3344(8) 0.09461(19) 0.7483(7) 0.0669(11) Uani 1 1 d .
C68 C 0.4053(8) 0.07857(19) 0.7864(6) 0.0669(11) Uani 1 1 d .
H68 H 0.4550 0.0890 0.8106 0.080 Uiso 1 1 calc R
C69 C 0.4036(8) 0.04717(19) 0.7890(6) 0.0669(11) Uani 1 1 d .
H69 H 0.4520 0.0363 0.8148 0.080 Uiso 1 1 calc R
C70 C 0.3350(7) 0.03296(19) 0.7556(6) 0.0669(11) Uani 1 1 d D
H70 H 0.3351 0.0117 0.7569 0.080 Uiso 1 1 calc R
C71 C 0.2657(7) 0.04689(19) 0.7202(6) 0.0669(11) Uani 1 1 d D
H71 H 0.2176 0.0353 0.6988 0.080 Uiso 1 1 calc R
C72 C 0.2600(8) 0.07947(19) 0.7125(6) 0.0669(11) Uani 1 1 d .
H72 H 0.2106 0.0896 0.6858 0.080 Uiso 1 1 calc R
C73 C 0.5605(4) 0.11605(13) 0.6892(3) 0.0239(11) Uani 1 1 d .
C74 C 0.4823(4) 0.07413(13) 0.6524(4) 0.0300(13) Uani 1 1 d .
C75 C 0.5485(4) 0.05636(15) 0.6849(5) 0.0429(18) Uani 1 1 d .
H75 H 0.5441 0.0351 0.6841 0.051 Uiso 1 1 calc R
C76 C 0.6233(4) 0.07068(15) 0.7195(4) 0.0350(14) Uani 1 1 d .
C77 C 0.3926(5) 0.03042(16) 0.5954(6) 0.060(3) Uani 1 1 d .
H77A H 0.4451 0.0203 0.6061 0.090 Uiso 1 1 calc R
H77B H 0.3594 0.0280 0.5428 0.090 Uiso 1 1 calc R
H77C H 0.3642 0.0216 0.6258 0.090 Uiso 1 1 calc R
C78 C 0.2713(4) 0.07249(15) 0.5514(4) 0.0341(14) Uani 1 1 d .
H78 H 0.2604 0.0516 0.5467 0.041 Uiso 1 1 calc R
C79 C 0.2070(5) 0.09430(19) 0.5207(6) 0.0596(11) Uani 1 1 d .
C80 C 0.1280(5) 0.0852(2) 0.4855(6) 0.0596(11) Uani 1 1 d .
H80 H 0.1142 0.0645 0.4800 0.072 Uiso 1 1 calc R
C81 C 0.0689(5) 0.10702(19) 0.4584(6) 0.0596(11) Uani 1 1 d .
H81 H 0.0136 0.1010 0.4357 0.072 Uiso 1 1 calc R
C82 C 0.0872(5) 0.13716(19) 0.4632(6) 0.0596(11) Uani 1 1 d .
H82 H 0.0469 0.1521 0.4420 0.072 Uiso 1 1 calc R
C83 C 0.1704(5) 0.14434(19) 0.5019(6) 0.0596(11) Uani 1 1 d .
H83 H 0.1863 0.1648 0.5087 0.072 Uiso 1 1 calc R
C84 C 0.6987(5) 0.02233(16) 0.7467(6) 0.059(3) Uani 1 1 d .
H84A H 0.7058 0.0141 0.7956 0.088 Uiso 1 1 calc R
H84B H 0.7454 0.0167 0.7331 0.088 Uiso 1 1 calc R
H84C H 0.6485 0.0143 0.7098 0.088 Uiso 1 1 calc R
C85 C 0.8298(4) 0.05991(15) 0.8255(4) 0.0359(15) Uani 1 1 d .
H85 H 0.8385 0.0389 0.8281 0.043 Uiso 1 1 calc R
C86 C 0.8936(4) 0.08058(15) 0.8626(4) 0.0361(14) Uani 1 1 d .
C87 C 0.9705(5) 0.07158(17) 0.9120(5) 0.0456(18) Uani 1 1 d .
H87 H 0.9837 0.0509 0.9205 0.055 Uiso 1 1 calc R
C88 C 1.0266(6) 0.0934(2) 0.9479(5) 0.053(2) Uani 1 1 d .
H88 H 1.0802 0.0878 0.9788 0.063 Uiso 1 1 calc R
C89 C 1.0057(6) 0.1227(2) 0.9394(6) 0.059(2) Uani 1 1 d .
H89 H 1.0428 0.1376 0.9668 0.070 Uiso 1 1 calc R
C90 C 0.9295(5) 0.13060(14) 0.8903(4) 0.0367(15) Uani 1 1 d .
H90 H 0.9156 0.1512 0.8823 0.044 Uiso 1 1 calc R
C91 C 0.5660(3) 0.14963(13) 0.6898(3) 0.0229(11) Uani 1 1 d .
C92 C 0.5416(4) 0.16651(15) 0.7393(4) 0.0358(14) Uani 1 1 d .
H92 H 0.5233 0.1565 0.7738 0.043 Uiso 1 1 calc R
C93 C 0.5436(5) 0.1970(2) 0.7392(7) 0.073(3) Uani 1 1 d .
H93 H 0.5304 0.2083 0.7751 0.087 Uiso 1 1 calc R
C94 C 0.5652(6) 0.2112(2) 0.6860(7) 0.072(2) Uani 1 1 d .
H94 H 0.5665 0.2325 0.6853 0.086 Uiso 1 1 calc R
C95 C 0.5860(6) 0.1948(2) 0.6310(7) 0.072(2) Uani 1 1 d .
H95 H 0.5988 0.2049 0.5934 0.086 Uiso 1 1 calc R
C96 C 0.5866(4) 0.16373(19) 0.6349(5) 0.0465(19) Uani 1 1 d .
H96 H 0.6009 0.1522 0.6002 0.056 Uiso 1 1 calc R
C97 C 0.7047(8) 0.2097(2) 0.4570(5) 0.0645(6) Uani 1 1 d .
C98 C 0.0198(5) 0.2058(2) 0.0784(5) 0.057(2) Uani 1 1 d .
C99 C 0.2136(6) 0.19912(19) 0.3243(5) 0.0554(5) Uani 1 1 d .
C100 C 0.0751(6) 0.2000(2) 0.6148(5) 0.0526(19) Uani 1 1 d .
C101 C 0.6034(11) 0.9475(4) 0.0058(11) 0.144(7) Uiso 1 1 d D
C102 C 0.4408(12) 0.9428(5) 0.6892(10) 0.161(2) Uiso 1 1 d D
C103 C 0.9487(17) 0.0166(7) 0.6262(16) 0.170(2) Uiso 1 1 d D
C104 C 0.2405(18) 0.0574(6) 0.320(2) 0.393(10) Uiso 1 1 d D
C105 C 0.0396(6) 0.2312(2) 0.8733(5) 0.055(2) Uani 1 1 d .
H10A H 0.0414 0.2425 0.8304 0.083 Uiso 1 1 calc R
H10B H 0.0923 0.2329 0.9141 0.083 Uiso 1 1 calc R
H10C H -0.0034 0.2394 0.8890 0.083 Uiso 1 1 calc R
C106 C 0.8712(7) 0.2704(3) 0.6941(8) 0.083(3) Uani 1 1 d .
H10D H 0.8698 0.2693 0.6430 0.125 Uiso 1 1 calc R
H10E H 0.8155 0.2726 0.6937 0.125 Uiso 1 1 calc R
H10F H 0.8954 0.2520 0.7205 0.125 Uiso 1 1 calc R
N1 N 0.7282(3) 0.14094(10) 0.8715(3) 0.0274(11) Uani 1 1 d .
N2 N 0.7057(3) 0.14656(11) 0.9845(3) 0.0267(10) Uani 1 1 d .
N3 N 0.7492(3) 0.18196(11) 0.8063(3) 0.0252(10) Uani 1 1 d .
N4 N 0.7648(3) 0.16046(11) 0.7626(3) 0.0250(10) Uani 1 1 d .
N5 N 0.7866(4) 0.11560(13) 0.6795(3) 0.0358(13) Uani 1 1 d .
N6 N 0.6932(3) 0.19374(11) 1.0295(3) 0.0283(10) Uani 1 1 d .
N7 N 0.6788(3) 0.17808(12) 1.0840(3) 0.0275(10) Uani 1 1 d .
N8 N 0.6607(4) 0.14020(15) 1.1788(4) 0.0413(14) Uani 1 1 d .
N9 N 0.5702(3) 0.10991(12) 1.0290(3) 0.0280(11) Uani 1 1 d .
N10 N 0.4266(3) 0.10444(12) 0.9651(3) 0.0309(11) Uani 1 1 d .
N11 N 0.6514(4) 0.06854(13) 1.0797(4) 0.0402(14) Uani 1 1 d .
N12 N 0.7140(4) 0.08990(14) 1.1046(4) 0.0419(15) Uani 1 1 d .
N13 N 0.8256(4) 0.13245(13) 1.1480(3) 0.0376(13) Uani 1 1 d .
N14 N 0.3628(4) 0.05822(13) 0.9443(4) 0.0414(14) Uani 1 1 d .
N15 N 0.2964(4) 0.07361(12) 0.9054(3) 0.0325(11) Uani 1 1 d .
N16 N 0.1820(3) 0.11178(12) 0.8387(3) 0.0264(10) Uani 1 1 d .
N17 N 0.3236(3) 0.14023(11) 0.8084(3) 0.0259(10) Uani 1 1 d .
N18 N 0.3445(3) 0.14274(11) 0.6926(3) 0.0258(10) Uani 1 1 d .
N19 N 0.2981(4) 0.18253(11) 0.8634(3) 0.0315(11) Uani 1 1 d .
N20 N 0.2876(3) 0.16358(11) 0.9159(3) 0.0261(11) Uani 1 1 d .
N21 N 0.2732(4) 0.12317(14) 1.0119(3) 0.0349(12) Uani 1 1 d .
N22 N 0.3483(3) 0.18816(12) 0.6349(3) 0.0294(11) Uani 1 1 d .
N23 N 0.3697(3) 0.17058(12) 0.5872(3) 0.0262(10) Uani 1 1 d .
N24 N 0.3946(4) 0.13135(13) 0.5002(3) 0.0348(12) Uani 1 1 d .
N25 N 0.4876(3) 0.10462(11) 0.6559(3) 0.0263(10) Uani 1 1 d .
N26 N 0.6293(3) 0.10109(12) 0.7213(3) 0.0293(11) Uani 1 1 d .
N27 N 0.4067(3) 0.06267(11) 0.6128(4) 0.0351(13) Uani 1 1 d .
N28 N 0.3438(3) 0.08254(11) 0.5853(3) 0.0286(11) Uani 1 1 d .
N29 N 0.2284(4) 0.12271(13) 0.5297(3) 0.0352(12) Uani 1 1 d .
N30 N 0.6931(4) 0.05486(12) 0.7488(4) 0.0376(13) Uani 1 1 d .
N31 N 0.7598(3) 0.07144(12) 0.7883(3) 0.0319(11) Uani 1 1 d .
N32 N 0.8738(4) 0.10960(13) 0.8531(3) 0.0352(12) Uani 1 1 d .
N33 N 0.0221(4) 0.19856(16) 0.8524(4) 0.0468(16) Uani 1 1 d .
N34 N 0.9205(5) 0.29641(17) 0.7317(5) 0.0567(18) Uani 1 1 d .
O1 O 0.7656(5) 0.21832(15) 0.5973(4) 0.0677(18) Uani 1 1 d .
O2 O 0.8448(5) 0.2299(2) 0.5167(6) 0.100(3) Uani 1 1 d .
O3 O 0.7320(4) 0.26143(13) 0.5157(3) 0.0561(15) Uani 1 1 d .
O4 O -0.0869(4) 0.20133(14) -0.0552(3) 0.0559(15) Uani 1 1 d .
O5 O -0.1347(4) 0.2102(2) 0.0463(4) 0.078(2) Uani 1 1 d .
O6 O -0.0662(5) 0.25012(14) 0.0041(4) 0.0682(18) Uani 1 1 d .
O7 O 0.1418(5) 0.24345(14) 0.3520(4) 0.0686(18) Uani 1 1 d .
O8 O 0.0832(5) 0.19569(17) 0.3575(6) 0.090(3) Uani 1 1 d .
O9 O 0.2066(6) 0.21023(16) 0.4492(5) 0.097(3) Uani 1 1 d .
O10 O 0.1159(4) 0.20469(14) 0.7508(3) 0.0531(14) Uani 1 1 d .
O11 O 0.0413(5) 0.24620(18) 0.6742(5) 0.085(2) Uani 1 1 d .
O12 O 0.1795(3) 0.23787(13) 0.6883(3) 0.0512(14) Uani 1 1 d .
O13 O 0.5382(9) 0.9849(3) 0.0461(8) 0.148(5) Uiso 1 1 d .
O14 O 0.5587(13) 0.9917(5) -0.0719(12) 0.210(8) Uiso 1 1 d .
O15 O 0.4468(12) 0.9549(5) -0.0760(11) 0.195(7) Uiso 1 1 d .
O16 O 0.6029(11) 0.9493(4) 0.7338(10) 0.169(3) Uiso 1 1 d .
O17 O 0.5206(11) 0.9908(4) 0.7712(10) 0.169(3) Uiso 1 1 d .
O18 O 0.5227(11) 0.9776(4) 0.6653(7) 0.169(3) Uiso 1 1 d D
O19 O 0.8833(10) -0.0192(4) 0.6898(9) 0.159(3) Uiso 1 1 d .
O20 O 0.8153(10) 0.0161(4) 0.6262(9) 0.159(3) Uiso 1 1 d .
O21 O 0.9127(10) 0.0357(4) 0.7222(9) 0.159(3) Uiso 1 1 d .
O22 O 0.1707(17) 0.0313(6) 0.1736(15) 0.261(6) Uiso 1 1 d D
O23 O 0.1001(17) 0.0503(6) 0.2875(15) 0.261(6) Uiso 1 1 d D
O24 O 0.1729(17) 0.0074(6) 0.2880(15) 0.261(6) Uiso 1 1 d D
O25 O 0.0735(4) 0.18183(14) 0.8912(4) 0.0582(16) Uani 1 1 d .
O26 O -0.0358(4) 0.19114(19) 0.8025(4) 0.069(2) Uani 1 1 d .
O27 O 0.9688(5) 0.29432(17) 0.7973(4) 0.076(2) Uani 1 1 d .
O28 O 0.9110(6) 0.3186(2) 0.6946(5) 0.102(3) Uani 1 1 d .
F1 F 0.7324(7) 0.18120(19) 0.4613(5) 0.136(2) Uani 1 1 d .
F2 F 0.6254(8) 0.20957(19) 0.4626(5) 0.136(2) Uani 1 1 d .
F3 F 0.6951(7) 0.22095(18) 0.3926(5) 0.136(2) Uani 1 1 d .
F4 F 0.0267(5) 0.17671(15) 0.0839(4) 0.091(2) Uani 1 1 d .
F5 F 0.0794(4) 0.2154(2) 0.0611(6) 0.131(4) Uani 1 1 d .
F6 F 0.0301(5) 0.21527(16) 0.1442(4) 0.088(2) Uani 1 1 d .
F7 F 0.1683(8) 0.1975(4) 0.2509(5) 0.181(6) Uani 1 1 d .
F8 F 0.2808(5) 0.2112(2) 0.3356(6) 0.117(3) Uani 1 1 d .
F9 F 0.2299(5) 0.16941(16) 0.3450(6) 0.122(3) Uani 1 1 d .
F10 F 0.0057(5) 0.18558(19) 0.6053(5) 0.108(3) Uani 1 1 d .
F11 F 0.0608(5) 0.21307(18) 0.5489(4) 0.095(2) Uani 1 1 d .
F12 F 0.1307(5) 0.17893(16) 0.6219(4) 0.098(2) Uani 1 1 d .
F13 F 0.6154(10) 0.9341(4) -0.0535(9) 0.192(3) Uiso 1 1 d D
F14 F 0.5972(10) 0.9218(4) 0.0417(9) 0.192(3) Uiso 1 1 d D
F15 F 0.6799(10) 0.9598(4) 0.0188(9) 0.192(3) Uiso 1 1 d D
F16 F 0.4349(10) 0.9305(4) 0.7540(10) 0.204(4) Uiso 1 1 d D
F17 F 0.3958(10) 0.9537(4) 0.6184(10) 0.204(4) Uiso 1 1 d D
F18 F 0.4528(11) 0.9182(4) 0.6500(10) 0.204(4) Uiso 1 1 d D
F19 F 1.0192(14) 0.0084(5) 0.6659(12) 0.241(4) Uiso 1 1 d .
F20 F 0.9264(13) -0.0023(5) 0.5802(13) 0.241(4) Uiso 1 1 d .
F21 F 0.9588(13) 0.0450(5) 0.6028(12) 0.241(4) Uiso 1 1 d .
F22 F 0.2210(14) 0.0846(5) 0.2935(13) 0.264(5) Uiso 1 1 d D
F23 F 0.3050(15) 0.0424(5) 0.3208(13) 0.264(5) Uiso 1 1 d D
F24 F 0.2260(15) 0.0380(5) 0.3629(13) 0.264(5) Uiso 1 1 d D
S1 S 0.76453(18) 0.23238(6) 0.53088(13) 0.0645(6) Uani 1 1 d .
S2 S -0.07768(11) 0.21845(4) 0.01062(11) 0.0425(4) Uani 1 1 d .
S3 S 0.15345(15) 0.21378(5) 0.37565(13) 0.0554(5) Uani 1 1 d .
S4 S 0.10569(12) 0.22524(4) 0.69077(11) 0.0408(4) Uani 1 1 d .
S5 S 0.5261(4) 0.97336(16) -0.0232(4) 0.150(2) Uiso 1 1 d D
S6 S 0.5312(5) 0.96439(17) 0.7363(4) 0.161(2) Uiso 1 1 d D
S7 S 0.8909(5) 0.0113(2) 0.6797(5) 0.170(2) Uiso 1 1 d D
S8 S 0.1583(15) 0.0388(5) 0.2501(14) 0.393(10) Uiso 1 1 d D
Cu1 Cu 0.75249(4) 0.115579(17) 0.77981(4) 0.03077(18) Uani 1 1 d .
Cu2 Cu 0.68964(5) 0.134186(18) 1.08483(4) 0.03242(18) Uani 1 1 d .
Cu3 Cu 0.30204(4) 0.117979(17) 0.90681(4) 0.02914(17) Uani 1 1 d .
Cu4 Cu 0.36180(4) 0.127160(17) 0.59423(4) 0.02916(17) Uani 1 1 d .

loop_
_atom_site_aniso_label
_atom_site_aniso_U_11
_atom_site_aniso_U_22
_atom_site_aniso_U_33
_atom_site_aniso_U_23
_atom_site_aniso_U_13
_atom_site_aniso_U_12
C1 0.027(3) 0.018(3) 0.035(3) 0.002(2) 0.009(3) 0.002(2)
C2 0.017(3) 0.023(3) 0.028(3) 0.002(2) 0.003(2) -0.0031(19)
C3 0.021(3) 0.022(2) 0.030(3) -0.001(2) 0.004(2) -0.002(2)
C4 0.035(3) 0.024(3) 0.028(3) -0.005(2) 0.018(2) -0.011(2)
C5 0.047(4) 0.015(2) 0.033(3) 0.003(2) 0.019(3) -0.002(2)
C6 0.035(3) 0.031(3) 0.023(3) 0.009(2) 0.001(2) -0.001(2)
C7 0.035(4) 0.044(4) 0.039(4) 0.002(3) 0.015(3) 0.004(3)
C8 0.056(5) 0.063(5) 0.037(4) 0.014(4) 0.023(3) 0.002(4)
C9 0.071(7) 0.097(8) 0.047(5) 0.016(5) 0.028(5) 0.035(6)
C10 0.093(7) 0.052(5) 0.040(4) -0.012(4) 0.020(4) 0.019(5)
C11 0.050(5) 0.047(4) 0.044(4) -0.015(3) 0.007(3) 0.007(3)
C12 0.053(4) 0.022(3) 0.040(3) -0.008(2) 0.026(3) -0.014(3)
C13 0.036(3) 0.031(3) 0.038(3) -0.008(3) 0.021(3) -0.005(2)
C14 0.038(4) 0.033(3) 0.038(3) 0.002(3) 0.013(3) -0.008(3)
C15 0.066(5) 0.054(5) 0.038(4) -0.018(3) 0.027(4) -0.003(4)
C16 0.096(8) 0.071(7) 0.061(6) -0.014(5) 0.040(6) -0.011(6)
C17 0.102(9) 0.055(6) 0.082(7) 0.020(5) 0.059(7) -0.003(5)
C18 0.080(7) 0.031(4) 0.064(5) 0.002(3) 0.040(5) 0.001(4)
C19 0.090(3) 0.0301(17) 0.091(3) 0.0048(17) 0.055(3) 0.0066(16)
C20 0.090(3) 0.0301(17) 0.091(3) 0.0048(17) 0.055(3) 0.0066(16)
C21 0.090(3) 0.0301(17) 0.091(3) 0.0048(17) 0.055(3) 0.0066(16)
C22 0.090(3) 0.0301(17) 0.091(3) 0.0048(17) 0.055(3) 0.0066(16)
C23 0.090(3) 0.0301(17) 0.091(3) 0.0048(17) 0.055(3) 0.0066(16)
C24 0.090(3) 0.0301(17) 0.091(3) 0.0048(17) 0.055(3) 0.0066(16)
C25 0.025(3) 0.028(3) 0.026(3) 0.008(2) 0.010(2) -0.002(2)
C26 0.026(3) 0.017(3) 0.042(3) 0.003(2) 0.012(3) -0.003(2)
C27 0.036(4) 0.021(3) 0.059(4) 0.017(3) 0.015(3) -0.003(2)
C28 0.026(3) 0.024(3) 0.040(3) 0.004(2) 0.015(3) -0.006(2)
C29 0.026(4) 0.041(4) 0.111(8) 0.042(5) 0.008(4) 0.004(3)
C30 0.030(4) 0.055(5) 0.059(5) 0.019(4) 0.009(3) -0.008(3)
C31 0.047(2) 0.067(3) 0.085(3) 0.015(2) -0.002(2) -0.016(2)
C32 0.047(2) 0.067(3) 0.085(3) 0.015(2) -0.002(2) -0.016(2)
C33 0.047(2) 0.067(3) 0.085(3) 0.015(2) -0.002(2) -0.016(2)
C34 0.047(2) 0.067(3) 0.085(3) 0.015(2) -0.002(2) -0.016(2)
C35 0.047(2) 0.067(3) 0.085(3) 0.015(2) -0.002(2) -0.016(2)
C36 0.044(5) 0.029(4) 0.118(9) 0.010(5) 0.014(5) -0.014(3)
C37 0.039(4) 0.033(3) 0.041(4) 0.010(3) 0.009(3) -0.004(3)
C38 0.021(3) 0.035(3) 0.049(4) 0.003(3) 0.004(3) -0.006(2)
C39 0.033(4) 0.045(4) 0.057(5) 0.004(3) -0.003(3) -0.012(3)
C40 0.031(4) 0.059(5) 0.065(6) 0.011(4) -0.012(4) -0.013(3)
C41 0.040(4) 0.054(5) 0.050(5) 0.011(4) -0.009(3) 0.008(4)
C42 0.046(5) 0.043(4) 0.048(4) -0.014(3) 0.011(4) -0.010(3)
C43 0.0371(16) 0.0294(15) 0.068(2) -0.0003(13) 0.0020(15) 0.0003(12)
C44 0.0371(16) 0.0294(15) 0.068(2) -0.0003(13) 0.0020(15) 0.0003(12)
C45 0.0371(16) 0.0294(15) 0.068(2) -0.0003(13) 0.0020(15) 0.0003(12)
C46 0.0371(16) 0.0294(15) 0.068(2) -0.0003(13) 0.0020(15) 0.0003(12)
C47 0.0371(16) 0.0294(15) 0.068(2) -0.0003(13) 0.0020(15) 0.0003(12)
C48 0.0371(16) 0.0294(15) 0.068(2) -0.0003(13) 0.0020(15) 0.0003(12)
C49 0.027(3) 0.020(3) 0.032(3) -0.005(2) 0.014(2) 0.000(2)
C50 0.028(3) 0.026(3) 0.028(3) 0.000(2) 0.005(2) 0.005(2)
C51 0.031(3) 0.019(3) 0.031(3) 0.001(2) 0.009(2) 0.004(2)
C52 0.020(3) 0.030(3) 0.035(3) 0.005(2) 0.010(2) 0.000(2)
C53 0.048(4) 0.034(3) 0.034(3) 0.000(3) 0.014(3) 0.011(3)
C54 0.019(3) 0.036(3) 0.041(4) -0.003(3) 0.008(2) -0.002(2)
C55 0.028(3) 0.051(4) 0.026(3) -0.004(3) 0.001(2) -0.002(3)
C56 0.047(4) 0.073(6) 0.038(4) -0.009(4) 0.022(3) 0.006(4)
C57 0.064(6) 0.072(6) 0.053(5) -0.012(4) 0.033(4) -0.012(5)
C58 0.092(8) 0.064(6) 0.051(5) 0.014(4) 0.048(5) -0.001(5)
C59 0.052(5) 0.042(4) 0.082(7) 0.014(4) 0.027(5) -0.003(4)
C60 0.049(4) 0.022(3) 0.038(3) 0.011(2) 0.019(3) 0.012(3)
C61 0.024(3) 0.031(3) 0.040(3) 0.004(3) 0.005(3) -0.002(2)
C62 0.031(3) 0.030(3) 0.029(3) 0.005(2) 0.010(2) 0.004(2)
C63 0.053(5) 0.042(4) 0.057(5) 0.018(3) 0.027(4) 0.011(3)
C64 0.066(6) 0.076(7) 0.073(6) 0.010(5) 0.055(5) 0.022(5)
C65 0.086(7) 0.067(6) 0.054(5) 0.013(4) 0.049(5) 0.027(5)
C66 0.057(5) 0.028(3) 0.059(5) 0.006(3) 0.028(4) 0.001(3)
C67 0.105(3) 0.0286(18) 0.084(3) -0.0017(16) 0.054(3) -0.0034(16)
C68 0.105(3) 0.0286(18) 0.084(3) -0.0017(16) 0.054(3) -0.0034(16)
C69 0.105(3) 0.0286(18) 0.084(3) -0.0017(16) 0.054(3) -0.0034(16)
C70 0.105(3) 0.0286(18) 0.084(3) -0.0017(16) 0.054(3) -0.0034(16)
C71 0.105(3) 0.0286(18) 0.084(3) -0.0017(16) 0.054(3) -0.0034(16)
C72 0.105(3) 0.0286(18) 0.084(3) -0.0017(16) 0.054(3) -0.0034(16)
C73 0.028(3) 0.019(3) 0.024(3) -0.0011(19) 0.008(2) -0.001(2)
C74 0.028(3) 0.017(2) 0.045(4) -0.009(2) 0.014(3) 0.004(2)
C75 0.028(3) 0.019(3) 0.071(5) -0.017(3) 0.005(3) 0.004(2)
C76 0.038(4) 0.029(3) 0.033(3) -0.008(2) 0.006(3) 0.002(3)
C77 0.033(4) 0.024(3) 0.101(7) -0.028(4) -0.003(4) 0.005(3)
C78 0.028(3) 0.032(3) 0.036(3) -0.002(3) 0.005(3) 0.000(2)
C79 0.0373(19) 0.0378(18) 0.085(3) 0.0010(18) -0.0013(18) -0.0054(14)
C80 0.0373(19) 0.0378(18) 0.085(3) 0.0010(18) -0.0013(18) -0.0054(14)
C81 0.0373(19) 0.0378(18) 0.085(3) 0.0010(18) -0.0013(18) -0.0054(14)
C82 0.0373(19) 0.0378(18) 0.085(3) 0.0010(18) -0.0013(18) -0.0054(14)
C83 0.0373(19) 0.0378(18) 0.085(3) 0.0010(18) -0.0013(18) -0.0054(14)
C84 0.049(5) 0.022(3) 0.082(6) -0.019(3) -0.005(4) 0.010(3)
C85 0.031(3) 0.024(3) 0.045(4) -0.001(3) 0.006(3) 0.006(2)
C86 0.030(3) 0.030(3) 0.047(4) -0.001(3) 0.013(3) 0.008(3)
C87 0.031(4) 0.033(4) 0.065(5) 0.004(3) 0.008(3) 0.008(3)
C88 0.045(5) 0.048(4) 0.053(5) 0.001(4) 0.002(4) -0.005(3)
C89 0.051(5) 0.058(5) 0.057(5) 0.005(4) 0.007(4) -0.013(4)
C90 0.038(4) 0.024(3) 0.048(4) -0.003(3) 0.014(3) -0.012(2)
C91 0.016(2) 0.022(3) 0.027(3) 0.0007(19) 0.004(2) 0.0004(19)
C92 0.029(3) 0.031(3) 0.037(3) -0.007(3) 0.000(3) 0.008(2)
C93 0.032(4) 0.035(4) 0.125(9) -0.032(5) -0.004(5) 0.005(3)
C94 0.039(3) 0.048(4) 0.112(7) 0.033(4) 0.006(3) 0.002(3)
C95 0.039(3) 0.048(4) 0.112(7) 0.033(4) 0.006(3) 0.002(3)
C96 0.025(3) 0.056(5) 0.055(4) 0.027(4) 0.011(3) 0.005(3)
C97 0.0906(18) 0.0518(12) 0.0461(11) 0.0108(9) 0.0186(11) 0.0114(11)
C98 0.041(4) 0.047(5) 0.066(6) 0.001(4) -0.001(4) -0.005(3)
C99 0.0622(13) 0.0371(9) 0.0553(11) 0.0002(8) 0.0070(9) -0.0096(8)
C100 0.057(5) 0.049(5) 0.054(5) 0.009(4) 0.022(4) -0.002(4)
C105 0.051(5) 0.054(5) 0.061(5) -0.003(4) 0.022(4) -0.007(4)
C106 0.074(7) 0.064(7) 0.126(11) 0.008(7) 0.053(7) -0.002(5)
N1 0.029(3) 0.013(2) 0.037(3) -0.0034(18) 0.008(2) -0.0002(18)
N2 0.023(2) 0.023(2) 0.035(3) 0.0013(19) 0.011(2) -0.0027(18)
N3 0.027(2) 0.022(2) 0.023(2) 0.0017(17) 0.0045(19) -0.0025(18)
N4 0.020(2) 0.025(2) 0.026(2) -0.0053(18) 0.0044(19) 0.0018(18)
N5 0.034(3) 0.038(3) 0.027(3) -0.007(2) 0.001(2) 0.005(2)
N6 0.035(3) 0.024(2) 0.026(2) -0.0027(18) 0.011(2) -0.006(2)
N7 0.020(2) 0.033(3) 0.030(2) -0.001(2) 0.010(2) -0.0087(19)
N8 0.046(4) 0.041(3) 0.041(3) -0.002(3) 0.021(3) -0.010(3)
N9 0.026(3) 0.025(2) 0.032(3) 0.0058(19) 0.009(2) 0.0005(19)
N10 0.031(3) 0.026(3) 0.038(3) 0.007(2) 0.015(2) -0.001(2)
N11 0.031(3) 0.033(3) 0.056(4) 0.010(3) 0.015(3) 0.000(2)
N12 0.031(3) 0.040(3) 0.061(4) 0.008(3) 0.024(3) -0.007(2)
N13 0.026(3) 0.034(3) 0.042(3) 0.007(2) -0.001(2) -0.001(2)
N14 0.026(3) 0.028(3) 0.061(4) 0.010(3) 0.004(3) 0.003(2)
N15 0.032(3) 0.029(3) 0.038(3) 0.003(2) 0.013(2) -0.003(2)
N16 0.013(2) 0.031(3) 0.034(3) -0.001(2) 0.0071(19) -0.0050(18)
N17 0.028(3) 0.023(2) 0.028(3) -0.0024(19) 0.012(2) -0.0024(19)
N18 0.024(2) 0.024(2) 0.032(3) 0.0043(19) 0.013(2) 0.0013(18)
N19 0.043(3) 0.021(2) 0.032(3) 0.0038(19) 0.015(2) 0.002(2)
N20 0.021(2) 0.028(2) 0.025(2) 0.0020(19) 0.0034(19) -0.0032(18)
N21 0.036(3) 0.040(3) 0.031(3) 0.005(2) 0.015(2) 0.005(2)
N22 0.036(3) 0.024(2) 0.026(2) -0.0037(19) 0.010(2) 0.008(2)
N23 0.018(2) 0.032(2) 0.028(2) 0.003(2) 0.0078(19) -0.0005(19)
N24 0.031(3) 0.035(3) 0.037(3) 0.002(2) 0.010(2) 0.001(2)
N25 0.022(2) 0.020(2) 0.036(3) -0.0048(19) 0.009(2) 0.0050(18)
N26 0.031(3) 0.024(2) 0.033(3) -0.007(2) 0.011(2) 0.003(2)
N27 0.023(3) 0.018(2) 0.058(4) -0.012(2) 0.008(2) 0.0005(19)
N28 0.026(3) 0.024(2) 0.029(3) -0.0071(19) 0.003(2) -0.0024(19)
N29 0.036(3) 0.027(3) 0.043(3) -0.002(2) 0.015(3) -0.005(2)
N30 0.031(3) 0.018(2) 0.058(4) -0.010(2) 0.009(3) -0.001(2)
N31 0.028(3) 0.027(2) 0.034(3) -0.006(2) 0.002(2) 0.000(2)
N32 0.045(3) 0.031(3) 0.032(3) 0.004(2) 0.016(3) 0.003(2)
N33 0.029(3) 0.062(4) 0.065(4) -0.006(3) 0.036(3) -0.003(3)
N34 0.051(4) 0.048(4) 0.079(5) 0.004(4) 0.034(4) 0.004(3)
O1 0.091(5) 0.052(4) 0.055(4) 0.013(3) 0.020(3) 0.001(3)
O2 0.060(5) 0.114(7) 0.111(7) 0.028(6) 0.013(5) 0.007(5)
O3 0.074(4) 0.037(3) 0.061(4) 0.012(3) 0.029(3) 0.004(3)
O4 0.059(4) 0.049(3) 0.055(3) -0.016(3) 0.014(3) 0.002(3)
O5 0.043(3) 0.129(7) 0.072(4) -0.016(4) 0.034(3) -0.016(4)
O6 0.079(5) 0.042(3) 0.084(5) -0.002(3) 0.030(4) 0.017(3)
O7 0.078(5) 0.045(3) 0.078(4) 0.017(3) 0.022(4) -0.010(3)
O8 0.069(5) 0.053(4) 0.134(7) -0.007(4) 0.020(5) -0.021(3)
O9 0.138(8) 0.042(4) 0.071(5) 0.019(3) -0.012(5) -0.007(4)
O10 0.054(3) 0.054(3) 0.050(3) 0.021(3) 0.018(3) 0.000(3)
O11 0.065(5) 0.076(5) 0.120(7) 0.017(4) 0.040(4) 0.041(4)
O12 0.042(3) 0.043(3) 0.065(4) 0.010(3) 0.015(3) -0.008(2)
O25 0.059(4) 0.047(3) 0.073(4) 0.015(3) 0.029(3) 0.016(3)
O26 0.049(4) 0.107(6) 0.052(4) -0.017(4) 0.020(3) -0.025(4)
O27 0.098(6) 0.065(4) 0.055(4) -0.007(3) 0.014(4) 0.011(4)
O28 0.115(7) 0.084(6) 0.093(6) 0.029(5) 0.020(5) -0.011(5)
F1 0.203(6) 0.072(3) 0.081(3) 0.002(2) -0.012(3) 0.005(3)
F2 0.203(6) 0.072(3) 0.081(3) 0.002(2) -0.012(3) 0.005(3)
F3 0.203(6) 0.072(3) 0.081(3) 0.002(2) -0.012(3) 0.005(3)
F4 0.092(5) 0.058(4) 0.104(5) -0.005(3) 0.014(4) 0.029(3)
F5 0.037(3) 0.175(9) 0.153(8) 0.034(7) -0.001(4) -0.001(4)
F6 0.091(5) 0.079(4) 0.066(4) -0.018(3) -0.006(3) 0.003(3)
F7 0.165(10) 0.286(16) 0.067(5) -0.047(7) 0.012(5) 0.099(10)
F8 0.067(5) 0.127(7) 0.159(8) 0.040(6) 0.044(5) 0.032(4)
F9 0.103(6) 0.058(4) 0.177(9) -0.047(5) 0.019(5) 0.010(4)
F10 0.095(5) 0.103(6) 0.099(5) 0.002(4) 0.004(4) -0.046(5)
F11 0.130(6) 0.100(5) 0.049(3) -0.002(3) 0.026(4) 0.000(4)
F12 0.114(6) 0.075(4) 0.099(5) -0.036(4) 0.029(4) 0.019(4)
S1 0.0906(18) 0.0518(12) 0.0461(11) 0.0108(9) 0.0186(11) 0.0114(11)
S2 0.0365(9) 0.0447(10) 0.0438(9) -0.0089(7) 0.0116(7) 0.0035(7)
S3 0.0622(13) 0.0371(9) 0.0553(11) 0.0002(8) 0.0070(9) -0.0096(8)
S4 0.0392(9) 0.0411(9) 0.0459(9) 0.0134(7) 0.0201(7) 0.0082(7)
Cu1 0.0251(4) 0.0294(4) 0.0331(4) -0.0037(3) 0.0046(3) 0.0056(3)
Cu2 0.0306(4) 0.0328(4) 0.0353(4) -0.0006(3) 0.0136(3) -0.0067(3)
Cu3 0.0243(4) 0.0301(4) 0.0320(4) 0.0021(3) 0.0089(3) -0.0033(3)
Cu4 0.0268(4) 0.0308(4) 0.0306(4) -0.0005(3) 0.0112(3) -0.0004(3)

loop_
_atom_type_symbol
_atom_type_description
_atom_type_scat_dispersion_real
_atom_type_scat_dispersion_imag
_atom_type_scat_source
C C 0.0033 0.0016 'International Tables Vol C Tables 4.2.6.8 and 6.1.1.4'
H H 0.0000 0.0000 'International Tables Vol C Tables 4.2.6.8 and 6.1.1.4'
N N 0.0061 0.0033 'International Tables Vol C Tables 4.2.6.8 and 6.1.1.4'
O O 0.0106 0.0060 'International Tables Vol C Tables 4.2.6.8 and 6.1.1.4'
F F 0.0171 0.0103 'International Tables Vol C Tables 4.2.6.8 and 6.1.1.4'
S S 0.1246 0.1234 'International Tables Vol C Tables 4.2.6.8 and 6.1.1.4'
Cu Cu 0.3201 1.2651 'International Tables Vol C Tables 4.2.6.8 and 6.1.1.4'

loop_
_geom_angle_atom_site_label_1
_geom_angle_atom_site_label_2
_geom_angle_atom_site_label_3
_geom_angle
N1 C1 N2 126.0(5)
N1 C1 C19 115.6(6)
N2 C1 C19 118.3(6)
N1 C2 N3 118.1(6)
N1 C2 C3 120.3(6)
N3 C2 C3 121.5(5)
C4 C3 C2 117.0(5)
C4 C3 H3 121.5
C2 C3 H3 121.5
N2 C4 N6 116.0(5)
N2 C4 C3 122.8(5)
N6 C4 C3 121.2(5)
N3 C5 H5A 109.5
N3 C5 H5B 109.5
H5A C5 H5B 109.5
N3 C5 H5C 109.5
H5A C5 H5C 109.5
H5B C5 H5C 109.5
N4 C6 C7 119.4(6)
N4 C6 H6 120.3
C7 C6 H6 120.3
N5 C7 C8 122.0(8)
N5 C7 C6 115.3(6)
C8 C7 C6 122.7(8)
C7 C8 C9 120.3(9)
C7 C8 H8 119.9
C9 C8 H8 119.9
C8 C9 C10 116.3(9)
C8 C9 H9 121.8
C10 C9 H9 121.8
C11 C10 C9 120.2(8)
C11 C10 H10 119.9
C9 C10 H10 119.9
C10 C11 N5 125.1(9)
C10 C11 H11 117.5
N5 C11 H11 117.5
N6 C12 H12A 109.5
N6 C12 H12B 109.5
H12A C12 H12B 109.5
N6 C12 H12C 109.5
H12A C12 H12C 109.5
H12B C12 H12C 109.5
N7 C13 C14 114.9(6)
N7 C13 H13 122.6
C14 C13 H13 122.6
N8 C14 C15 120.7(7)
N8 C14 C13 116.1(6)
C15 C14 C13 123.2(7)
C14 C15 C16 118.1(8)
C14 C15 H15 120.9
C16 C15 H15 120.9
C17 C16 C15 118.9(9)
C17 C16 H16 120.5
C15 C16 H16 120.5
C18 C17 C16 120.0(9)
C18 C17 H17 120.0
C16 C17 H17 120.0
C17 C18 N8 123.4(8)
C17 C18 H18 118.3
N8 C18 H18 118.3
C20 C19 C24 122.2(8)
C20 C19 C1 121.1(9)
C24 C19 C1 116.6(9)
C19 C20 C21 115.3(10)
C19 C20 H20 122.4
C21 C20 H20 122.4
C22 C21 C20 119.6(10)
C22 C21 H21 120.2
C20 C21 H21 120.2
C23 C22 C21 123.4(9)
C23 C22 H22 118.3
C21 C22 H22 118.3
C22 C23 C24 121.0(11)
C22 C23 H23 119.5
C24 C23 H23 119.5
C23 C24 C19 118.4(10)
C23 C24 H24 120.8
C19 C24 H24 120.8
N10 C25 N9 125.3(6)
N10 C25 C43 119.7(6)
N9 C25 C43 115.0(6)
N9 C26 N11 119.5(6)
N9 C26 C27 122.5(6)
N11 C26 C27 118.0(6)
C26 C27 C28 115.0(6)
C26 C27 H27 122.5
C28 C27 H27 122.5
N10 C28 N14 116.5(6)
N10 C28 C27 122.1(6)
N14 C28 C27 121.3(6)
N11 C29 H29A 109.5
N11 C29 H29B 109.5
H29A C29 H29B 109.5
N11 C29 H29C 109.5
H29A C29 H29C 109.5
H29B C29 H29C 109.5
N12 C30 C31 117.6(8)
N12 C30 H30 121.2
C31 C30 H30 121.2
N13 C31 C32 121.3(9)
N13 C31 C30 117.9(8)
C32 C31 C30 120.7(10)
C31 C32 C33 116.4(10)
C31 C32 H32 121.8
C33 C32 H32 121.8
C34 C33 C32 120.5(9)
C34 C33 H33 119.8
C32 C33 H33 119.8
C33 C34 C35 119.6(10)
C33 C34 H34 120.2
C35 C34 H34 120.2
N13 C35 C34 121.5(10)
N13 C35 H35 119.3
C34 C35 H35 119.3
N14 C36 H36A 109.5
N14 C36 H36B 109.5
H36A C36 H36B 109.5
N14 C36 H36C 109.5
H36A C36 H36C 109.5
H36B C36 H36C 109.5
N15 C37 C38 115.6(6)
N15 C37 H37 122.2
C38 C37 H37 122.2
C39 C38 N16 122.9(7)
C39 C38 C37 123.1(7)
N16 C38 C37 114.0(6)
C38 C39 C40 118.6(8)
C38 C39 H39 120.7
C40 C39 H39 120.7
C39 C40 C41 119.1(7)
C39 C40 H40 120.5
C41 C40 H40 120.5
C42 C41 C40 117.8(8)
C42 C41 H41 121.1
C40 C41 H41 121.1
N16 C42 C41 122.8(7)
N16 C42 H42 118.6
C41 C42 H42 118.6
C48 C43 C44 120.5(7)
C48 C43 C25 119.7(8)
C44 C43 C25 119.8(8)
C43 C44 C45 119.7(9)
C43 C44 H44 120.1
C45 C44 H44 120.1
C46 C45 C44 120.0(9)
C46 C45 H45 120.0
C44 C45 H45 120.0
C47 C46 C45 120.7(8)
C47 C46 H46 119.6
C45 C46 H46 119.6
C46 C47 C48 123.1(9)
C46 C47 H47 118.4
C48 C47 H47 118.4
C43 C48 C47 115.8(9)
C43 C48 H48 122.1
C47 C48 H48 122.1
N17 C49 N18 125.4(5)
N17 C49 C67 116.1(7)
N18 C49 C67 118.4(7)
N19 C50 N17 116.2(6)
N19 C50 C51 122.7(6)
N17 C50 C51 121.0(6)
C50 C51 C52 118.0(5)
C50 C51 H51 121.0
C52 C51 H51 121.0
N18 C52 N22 116.6(6)
N18 C52 C51 121.6(6)
N22 C52 C51 121.6(6)
N19 C53 H53A 109.5
N19 C53 H53B 109.5
H53A C53 H53B 109.5
N19 C53 H53C 109.5
H53A C53 H53C 109.5
H53B C53 H53C 109.5
N20 C54 C55 120.6(6)
N20 C54 H54 119.7
C55 C54 H54 119.7
N21 C55 C56 122.7(7)
N21 C55 C54 115.9(6)
C56 C55 C54 121.3(7)
C55 C56 C57 118.5(9)
C55 C56 H56 120.7
C57 C56 H56 120.7
C58 C57 C56 118.5(8)
C58 C57 H57 120.8
C56 C57 H57 120.8
C57 C58 C59 120.4(8)
C57 C58 H58 119.8
C59 C58 H58 119.8
N21 C59 C58 120.9(9)
N21 C59 H59 119.5
C58 C59 H59 119.5
N22 C60 H60A 109.5
N22 C60 H60B 109.5
H60A C60 H60B 109.5
N22 C60 H60C 109.5
H60A C60 H60C 109.5
H60B C60 H60C 109.5
N23 C61 C62 114.8(6)
N23 C61 H61 122.6
C62 C61 H61 122.6
N24 C62 C63 122.5(7)
N24 C62 C61 115.1(6)
C63 C62 C61 122.5(6)
C62 C63 C64 117.4(7)
C62 C63 H63 121.3
C64 C63 H63 121.3
C65 C64 C63 118.9(8)
C65 C64 H64 120.6
C63 C64 H64 120.6
C64 C65 C66 118.9(9)
C64 C65 H65 120.6
C66 C65 H65 120.6
N24 C66 C65 121.8(7)
N24 C66 H66 119.1
C65 C66 H66 119.1
C68 C67 C72 120.5(9)
C68 C67 C49 119.9(10)
C72 C67 C49 119.5(10)
C67 C68 C69 120.3(11)
C67 C68 H68 119.9
C69 C68 H68 119.9
C70 C69 C68 119.6(11)
C70 C69 H69 120.2
C68 C69 H69 120.2
C69 C70 C71 122.9(9)
C69 C70 H70 118.6
C71 C70 H70 118.6
C70 C71 C72 122.6(10)
C70 C71 H71 118.7
C72 C71 H71 118.7
C67 C72 C71 114.1(11)
C67 C72 H72 122.9
C71 C72 H72 122.9
N25 C73 N26 126.9(5)
N25 C73 C91 116.2(5)
N26 C73 C91 116.9(5)
C75 C74 N25 121.7(6)
C75 C74 N27 122.4(6)
N25 C74 N27 115.8(5)
C74 C75 C76 117.1(6)
C74 C75 H75 121.4
C76 C75 H75 121.4
N30 C76 N26 117.4(6)
N30 C76 C75 121.2(6)
N26 C76 C75 121.3(6)
N27 C77 H77A 109.5
N27 C77 H77B 109.5
H77A C77 H77B 109.5
N27 C77 H77C 109.5
H77A C77 H77C 109.5
H77B C77 H77C 109.5
N28 C78 C79 117.4(6)
N28 C78 H78 121.3
C79 C78 H78 121.3
N29 C79 C80 122.7(8)
N29 C79 C78 116.7(7)
C80 C79 C78 120.5(7)
C79 C80 C81 118.0(8)
C79 C80 H80 121.0
C81 C80 H80 121.0
C82 C81 C80 122.4(8)
C82 C81 H81 118.8
C80 C81 H81 118.8
C81 C82 C83 115.3(8)
C81 C82 H82 122.4
C83 C82 H82 122.4
N29 C83 C82 122.0(7)
N29 C83 H83 119.0
C82 C83 H83 119.0
N30 C84 H84A 109.5
N30 C84 H84B 109.5
H84A C84 H84B 109.5
N30 C84 H84C 109.5
H84A C84 H84C 109.5
H84B C84 H84C 109.5
N31 C85 C86 116.3(6)
N31 C85 H85 121.9
C86 C85 H85 121.9
N32 C86 C87 120.7(7)
N32 C86 C85 115.9(6)
C87 C86 C85 123.1(6)
C88 C87 C86 118.6(7)
C88 C87 H87 120.7
C86 C87 H87 120.7
C89 C88 C87 120.4(8)
C89 C88 H88 119.8
C87 C88 H88 119.8
C88 C89 C90 119.0(8)
C88 C89 H89 120.5
C90 C89 H89 120.5
N32 C90 C89 121.6(7)
N32 C90 H90 119.2
C89 C90 H90 119.2
C96 C91 C92 120.4(6)
C96 C91 C73 118.7(6)
C92 C91 C73 120.4(6)
C93 C92 C91 121.4(9)
C93 C92 H92 119.3
C91 C92 H92 119.3
C92 C93 C94 118.5(11)
C92 C93 H93 120.7
C94 C93 H93 120.7
C93 C94 C95 122.0(9)
C93 C94 H94 119.0
C95 C94 H94 119.0
C96 C95 C94 117.8(10)
C96 C95 H95 121.1
C94 C95 H95 121.1
C95 C96 C91 119.6(9)
C95 C96 H96 120.2
C91 C96 H96 120.2
F3 C97 F1 110.0(10)
F3 C97 F2 106.2(10)
F1 C97 F2 109.2(10)
F3 C97 S1 113.0(8)
F1 C97 S1 113.2(8)
F2 C97 S1 104.8(7)
F5 C98 F6 107.9(9)
F5 C98 F4 107.2(10)
F6 C98 F4 105.7(8)
F5 C98 S2 110.5(7)
F6 C98 S2 111.5(7)
F4 C98 S2 113.7(6)
F8 C99 F7 111.7(11)
F8 C99 F9 106.2(9)
F7 C99 F9 103.6(10)
F8 C99 S3 116.8(8)
F7 C99 S3 110.7(8)
F9 C99 S3 106.7(7)
F12 C100 F10 105.9(8)
F12 C100 F11 106.7(8)
F10 C100 F11 103.3(8)
F12 C100 S4 111.8(7)
F10 C100 S4 114.2(7)
F11 C100 S4 114.2(6)
F14 C101 F13 97.1(15)
F14 C101 F15 119.3(16)
F13 C101 F15 84.0(14)
F14 C101 S5 122.2(14)
F13 C101 S5 111.1(14)
F15 C101 S5 113.2(14)
F18 C102 F17 83.4(14)
F18 C102 F16 104.7(17)
F17 C102 F16 144.2(19)
F18 C102 S6 114.7(15)
F17 C102 S6 113.1(14)
F16 C102 S6 95.3(12)
F20 C103 F19 104(3)
F20 C103 F21 117(3)
F19 C103 F21 105(3)
F20 C103 S7 104(2)
F19 C103 S7 105(2)
F21 C103 S7 120(2)
F24 C104 F23 91(2)
F24 C104 F22 142(3)
F23 C104 F22 126(3)
F24 C104 S8 83(2)
F23 C104 S8 104(3)
F22 C104 S8 96(2)
N33 C105 H10A 109.5
N33 C105 H10B 109.5
H10A C105 H10B 109.5
N33 C105 H10C 109.5
H10A C105 H10C 109.5
H10B C105 H10C 109.5
N34 C106 H10D 109.5
N34 C106 H10E 109.5
H10D C106 H10E 109.5
N34 C106 H10F 109.5
H10D C106 H10F 109.5
H10E C106 H10F 109.5
C1 N1 C2 118.3(5)
C1 N1 Cu1 128.8(4)
C2 N1 Cu1 112.8(4)
C1 N2 C4 115.3(5)
C1 N2 Cu2 132.2(4)
C4 N2 Cu2 112.5(4)
C2 N3 N4 114.6(5)
C2 N3 C5 126.0(5)
N4 N3 C5 118.9(5)
C6 N4 N3 121.2(5)
C6 N4 Cu1 116.8(4)
N3 N4 Cu1 121.7(4)
C11 N5 C7 116.0(7)
C11 N5 Cu1 133.3(6)
C7 N5 Cu1 110.0(5)
N7 N6 C4 115.7(5)
N7 N6 C12 118.5(5)
C4 N6 C12 125.8(5)
C13 N7 N6 123.4(5)
C13 N7 Cu2 118.2(5)
N6 N7 Cu2 118.2(4)
C18 N8 C14 117.9(7)
C18 N8 Cu2 131.0(6)
C14 N8 Cu2 110.8(5)
C26 N9 C25 117.1(5)
C26 N9 Cu2 112.4(4)
C25 N9 Cu2 130.2(4)
C28 N10 C25 117.6(5)
C28 N10 Cu3 112.2(4)
C25 N10 Cu3 130.2(4)
C26 N11 N12 113.5(5)
C26 N11 C29 127.9(6)
N12 N11 C29 118.4(6)
C30 N12 N11 120.1(6)
C30 N12 Cu2 118.8(6)
N11 N12 Cu2 120.7(5)
C31 N13 C35 120.2(7)
C31 N13 Cu2 109.3(5)
C35 N13 Cu2 130.4(6)
N15 N14 C28 115.8(5)
N15 N14 C36 121.2(6)
C28 N14 C36 123.0(6)
C37 N15 N14 122.9(6)
C37 N15 Cu3 118.4(5)
N14 N15 Cu3 118.6(4)
C42 N16 C38 118.7(6)
C42 N16 Cu3 129.3(5)
C38 N16 Cu3 112.0(4)
C49 N17 C50 117.2(5)
C49 N17 Cu3 129.5(4)
C50 N17 Cu3 113.2(4)
C52 N18 C49 116.6(5)
C52 N18 Cu4 111.9(4)
C49 N18 Cu4 131.5(4)
C50 N19 N20 118.6(5)
C50 N19 C53 123.9(5)
N20 N19 C53 117.5(5)
C54 N20 N19 123.3(6)
C54 N20 Cu3 117.5(4)
N19 N20 Cu3 119.1(4)
C59 N21 C55 118.8(7)
C59 N21 Cu3 131.1(6)
C55 N21 Cu3 109.8(5)
N23 N22 C52 114.2(5)
N23 N22 C60 121.1(5)
C52 N22 C60 124.5(5)
C61 N23 N22 121.1(6)
C61 N23 Cu4 120.0(5)
N22 N23 Cu4 118.7(4)
C66 N24 C62 120.5(7)
C66 N24 Cu4 128.0(5)
C62 N24 Cu4 111.5(5)
C73 N25 C74 116.7(5)
C73 N25 Cu4 131.5(4)
C74 N25 Cu4 111.7(4)
C73 N26 C76 116.1(6)
C73 N26 Cu1 132.3(4)
C76 N26 Cu1 111.6(4)
N28 N27 C74 117.5(5)
N28 N27 C77 119.8(5)
C74 N27 C77 122.6(5)
C78 N28 N27 119.1(5)
C78 N28 Cu4 119.0(4)
N27 N28 Cu4 121.8(4)
C79 N29 C83 119.5(7)
C79 N29 Cu4 110.6(5)
C83 N29 Cu4 129.9(5)
C76 N30 N31 114.8(5)
C76 N30 C84 124.7(6)
N31 N30 C84 120.2(6)
C85 N31 N30 123.5(6)
C85 N31 Cu1 117.7(5)
N30 N31 Cu1 118.5(4)
C86 N32 C90 119.5(7)
C86 N32 Cu1 111.4(5)
C90 N32 Cu1 129.1(5)
O26 N33 O25 125.0(8)
O26 N33 C105 121.8(8)
O25 N33 C105 113.2(7)
O28 N34 O27 124.5(9)
O28 N34 C106 115.1(10)
O27 N34 C106 120.4(9)
C104 F24 S8 58.5(15)
O3 S1 O1 117.9(4)
O3 S1 O2 111.0(5)
O1 S1 O2 114.6(5)
O3 S1 C97 106.3(4)
O1 S1 C97 106.8(5)
O2 S1 C97 97.7(6)
O6 S2 O4 114.6(4)
O6 S2 O5 115.6(5)
O4 S2 O5 114.0(4)
O6 S2 C98 104.0(4)
O4 S2 C98 104.3(4)
O5 S2 C98 102.1(5)
O7 S3 O9 114.0(5)
O7 S3 O8 116.8(5)
O9 S3 O8 113.1(6)
O7 S3 C99 102.1(4)
O9 S3 C99 102.0(6)
O8 S3 C99 106.7(5)
O11 S4 O12 113.2(4)
O11 S4 O10 117.5(5)
O12 S4 O10 115.2(4)
O11 S4 C100 104.6(5)
O12 S4 C100 103.3(4)
O10 S4 C100 100.2(4)
O13 S5 O14 116.4(12)
O13 S5 O15 126.6(11)
O14 S5 O15 108.4(12)
O13 S5 C101 96.0(10)
O14 S5 C101 97.8(11)
O15 S5 C101 105.3(10)
O17 S6 O16 132.5(12)
O17 S6 O18 97.4(11)
O16 S6 O18 87.3(11)
O17 S6 C102 116.6(11)
O16 S6 C102 110.8(11)
O18 S6 C102 88.1(10)
O21 S7 O20 108.5(11)
O21 S7 O19 137.3(12)
O20 S7 O19 98.3(11)
O21 S7 C103 99.1(14)
O20 S7 C103 98.5(14)
O19 S7 C103 109.3(14)
O23 S8 O24 96(2)
O23 S8 O22 147(2)
O24 S8 O22 101(2)
O23 S8 C104 89(2)
O24 S8 C104 96.4(18)
O22 S8 C104 117(2)
O23 S8 F24 74.8(16)
O24 S8 F24 63.5(14)
O22 S8 F24 138(2)
N31 Cu1 N4 167.8(2)
N31 Cu1 N32 78.4(2)
N4 Cu1 N32 95.3(2)
N31 Cu1 N26 76.5(2)
N4 Cu1 N26 110.6(2)
N32 Cu1 N26 154.0(2)
N31 Cu1 N5 92.5(2)
N4 Cu1 N5 77.4(2)
N32 Cu1 N5 93.6(2)
N26 Cu1 N5 94.4(2)
N31 Cu1 N1 117.1(2)
N4 Cu1 N1 72.63(19)
N32 Cu1 N1 88.1(2)
N26 Cu1 N1 97.15(19)
N5 Cu1 N1 150.0(2)
N7 Cu2 N12 169.9(3)
N7 Cu2 N8 79.9(2)
N12 Cu2 N8 93.6(3)
N7 Cu2 N2 77.2(2)
N12 Cu2 N2 109.6(2)
N8 Cu2 N2 156.8(2)
N7 Cu2 N13 96.8(2)
N12 Cu2 N13 75.8(2)
N8 Cu2 N13 94.3(3)
N2 Cu2 N13 92.3(2)
N7 Cu2 N9 113.7(2)
N12 Cu2 N9 73.8(2)
N8 Cu2 N9 90.2(2)
N2 Cu2 N9 95.3(2)
N13 Cu2 N9 149.4(2)
N15 Cu3 N16 79.8(2)
N15 Cu3 N20 167.9(2)
N16 Cu3 N20 93.3(2)
N15 Cu3 N10 76.4(2)
N16 Cu3 N10 155.2(2)
N20 Cu3 N10 111.3(2)
N15 Cu3 N21 95.0(2)
N16 Cu3 N21 94.5(2)
N20 Cu3 N21 75.5(2)
N10 Cu3 N21 94.1(2)
N15 Cu3 N17 116.3(2)
N16 Cu3 N17 87.9(2)
N20 Cu3 N17 72.94(19)
N10 Cu3 N17 96.7(2)
N21 Cu3 N17 148.5(2)
N23 Cu4 N28 171.5(2)
N23 Cu4 N24 78.6(2)
N28 Cu4 N24 95.6(2)
N23 Cu4 N18 77.1(2)
N28 Cu4 N18 109.1(2)
N24 Cu4 N18 155.1(2)
N23 Cu4 N29 97.8(2)
N28 Cu4 N29 76.3(2)
N24 Cu4 N29 94.8(2)
N18 Cu4 N29 94.0(2)
N23 Cu4 N25 112.7(2)
N28 Cu4 N25 73.03(19)
N24 Cu4 N25 88.6(2)
N18 Cu4 N25 95.57(19)
N29 Cu4 N25 149.3(2)

loop_
_geom_bond_atom_site_label_1
_geom_bond_atom_site_label_2
_geom_bond_distance
C1 N1 1.315(9)
C1 N2 1.344(9)
C1 C19 1.509(10)
C2 N1 1.354(7)
C2 N3 1.357(8)
C2 C3 1.387(9)
C3 C4 1.381(8)
C3 H3 0.9500
C4 N2 1.359(8)
C4 N6 1.374(8)
C5 N3 1.442(7)
C5 H5A 0.9800
C5 H5B 0.9800
C5 H5C 0.9800
C6 N4 1.293(9)
C6 C7 1.450(10)
C6 H6 0.9500
C7 N5 1.379(10)
C7 C8 1.380(11)
C8 C9 1.389(14)
C8 H8 0.9500
C9 C10 1.417(16)
C9 H9 0.9500
C10 C11 1.319(14)
C10 H10 0.9500
C11 N5 1.347(10)
C11 H11 0.9500
C12 N6 1.456(8)
C12 H12A 0.9800
C12 H12B 0.9800
C12 H12C 0.9800
C13 N7 1.308(8)
C13 C14 1.433(9)
C13 H13 0.9500
C14 N8 1.388(10)
C14 C15 1.390(10)
C15 C16 1.399(14)
C15 H15 0.9500
C16 C17 1.378(16)
C16 H16 0.9500
C17 C18 1.324(14)
C17 H17 0.9500
C18 N8 1.335(10)
C18 H18 0.9500
C19 C20 1.377(16)
C19 C24 1.425(16)
C20 C21 1.453(11)
C20 H20 0.9500
C21 C22 1.415(16)
C21 H21 0.9500
C22 C23 1.254(15)
C22 H22 0.9500
C23 C24 1.412(11)
C23 H23 0.9500
C24 H24 0.9500
C25 N10 1.333(8)
C25 N9 1.360(8)
C25 C43 1.480(9)
C26 N9 1.323(8)
C26 N11 1.366(9)
C26 C27 1.416(9)
C27 C28 1.420(10)
C27 H27 0.9500
C28 N10 1.331(8)
C28 N14 1.388(8)
C29 N11 1.431(9)
C29 H29A 0.9800
C29 H29B 0.9800
C29 H29C 0.9800
C30 N12 1.295(10)
C30 C31 1.415(12)
C30 H30 0.9500
C31 N13 1.336(12)
C31 C32 1.379(14)
C32 C33 1.478(14)
C32 H32 0.9500
C33 C34 1.284(15)
C33 H33 0.9500
C34 C35 1.400(14)
C34 H34 0.9500
C35 N13 1.343(11)
C35 H35 0.9500
C36 N14 1.477(10)
C36 H36A 0.9800
C36 H36B 0.9800
C36 H36C 0.9800
C37 N15 1.269(9)
C37 C38 1.483(10)
C37 H37 0.9500
C38 C39 1.360(10)
C38 N16 1.380(9)
C39 C40 1.383(12)
C39 H39 0.9500
C40 C41 1.414(13)
C40 H40 0.9500
C41 C42 1.402(12)
C41 H41 0.9500
C42 N16 1.300(10)
C42 H42 0.9500
C43 C48 1.390(14)
C43 C44 1.392(14)
C44 C45 1.394(10)
C44 H44 0.9500
C45 C46 1.357(13)
C45 H45 0.9500
C46 C47 1.309(13)
C46 H46 0.9500
C47 C48 1.439(10)
C47 H47 0.9500
C48 H48 0.9500
C49 N17 1.336(8)
C49 N18 1.364(8)
C49 C67 1.473(10)
C50 N19 1.337(9)
C50 N17 1.358(8)
C50 C51 1.389(9)
C51 C52 1.391(9)
C51 H51 0.9500
C52 N18 1.344(8)
C52 N22 1.388(8)
C53 N19 1.502(8)
C53 H53A 0.9800
C53 H53B 0.9800
C53 H53C 0.9800
C54 N20 1.267(9)
C54 C55 1.427(10)
C54 H54 0.9500
C55 N21 1.344(10)
C55 C56 1.384(11)
C56 C57 1.399(14)
C56 H56 0.9500
C57 C58 1.335(15)
C57 H57 0.9500
C58 C59 1.426(14)
C58 H58 0.9500
C59 N21 1.317(10)
C59 H59 0.9500
C60 N22 1.452(8)
C60 H60A 0.9800
C60 H60B 0.9800
C60 H60C 0.9800
C61 N23 1.266(9)
C61 C62 1.472(10)
C61 H61 0.9500
C62 N24 1.340(9)
C62 C63 1.354(10)
C63 C64 1.455(13)
C63 H63 0.9500
C64 C65 1.331(14)
C64 H64 0.9500
C65 C66 1.426(12)
C65 H65 0.9500
C66 N24 1.290(10)
C66 H66 0.9500
C67 C68 1.396(17)
C67 C72 1.412(17)
C68 C69 1.402(12)
C68 H68 0.9500
C69 C70 1.309(15)
C69 H69 0.9500
C70 C71 1.318(13)
C70 H70 0.9500
C71 C72 1.461(12)
C71 H71 0.9500
C72 H72 0.9500
C73 N25 1.312(8)
C73 N26 1.325(8)
C73 C91 1.501(8)
C74 C75 1.361(9)
C74 N25 1.363(8)
C74 N27 1.372(8)
C75 C76 1.397(10)
C75 H75 0.9500
C76 N30 1.351(9)
C76 N26 1.360(8)
C77 N27 1.478(8)
C77 H77A 0.9800
C77 H77B 0.9800
C77 H77C 0.9800
C78 N28 1.286(8)
C78 C79 1.447(11)
C78 H78 0.9500
C79 N29 1.315(10)
C79 C80 1.370(11)
C80 C81 1.382(12)
C80 H80 0.9500
C81 C82 1.378(12)
C81 H81 0.9500
C82 C83 1.420(12)
C82 H82 0.9500
C83 N29 1.365(10)
C83 H83 0.9500
C84 N30 1.456(9)
C84 H84A 0.9800
C84 H84B 0.9800
C84 H84C 0.9800
C85 N31 1.289(9)
C85 C86 1.430(10)
C85 H85 0.9500
C86 N32 1.337(9)
C86 C87 1.404(10)
C87 C88 1.381(11)
C87 H87 0.9500
C88 C89 1.353(13)
C88 H88 0.9500
C89 C90 1.380(12)
C89 H89 0.9500
C90 N32 1.359(9)
C90 H90 0.9500
C91 C96 1.389(10)
C91 C92 1.401(9)
C92 C93 1.362(11)
C92 H92 0.9500
C93 C94 1.372(18)
C93 H93 0.9500
C94 C95 1.441(18)
C94 H94 0.9500
C95 C96 1.389(12)
C95 H95 0.9500
C96 H96 0.9500
C97 F3 1.296(13)
C97 F1 1.354(13)
C97 F2 1.436(16)
C97 S1 1.758(11)
C98 F5 1.283(13)
C98 F6 1.290(12)
C98 F4 1.302(11)
C98 S2 1.834(9)
C99 F8 1.245(12)
C99 F7 1.357(12)
C99 F9 1.384(11)
C99 S3 1.813(11)
C100 F12 1.328(11)
C100 F10 1.334(11)
C100 F11 1.338(11)
C100 S4 1.774(10)
C101 F14 1.363(15)
C101 F13 1.376(16)
C101 F15 1.389(16)
C101 S5 1.716(15)
C102 F18 1.390(16)
C102 F17 1.400(16)
C102 F16 1.405(16)
C102 S6 1.802(16)
C103 F20 1.19(3)
C103 F19 1.25(3)
C103 F21 1.38(3)
C103 S7 1.706(17)
C104 F24 1.292(19)
C104 F23 1.309(19)
C104 F22 1.313(18)
C104 S8 1.78(2)
C105 N33 1.514(11)
C105 H10A 0.9800
C105 H10B 0.9800
C105 H10C 0.9800
C106 N34 1.475(15)
C106 H10D 0.9800
C106 H10E 0.9800
C106 H10F 0.9800
N1 Cu1 2.270(5)
N2 Cu2 2.131(5)
N3 N4 1.371(7)
N4 Cu1 2.054(5)
N5 Cu1 2.227(6)
N6 N7 1.362(7)
N7 Cu2 1.967(5)
N8 Cu2 2.074(6)
N9 Cu2 2.262(5)
N10 Cu3 2.157(6)
N11 N12 1.404(8)
N12 Cu2 2.028(6)
N13 Cu2 2.260(6)
N14 N15 1.330(8)
N15 Cu3 1.981(5)
N16 Cu3 2.065(5)
N17 Cu3 2.295(5)
N18 Cu4 2.146(5)
N19 N20 1.383(7)
N20 Cu3 2.066(5)
N21 Cu3 2.276(6)
N22 N23 1.363(7)
N23 Cu4 1.950(5)
N24 Cu4 2.105(6)
N25 Cu4 2.330(5)
N26 Cu1 2.150(6)
N27 N28 1.367(7)
N28 Cu4 2.013(5)
N29 Cu4 2.234(6)
N30 N31 1.364(8)
N31 Cu1 1.976(5)
N32 Cu1 2.110(6)
N33 O26 1.170(9)
N33 O25 1.205(9)
N34 O28 1.200(11)
N34 O27 1.250(11)
O1 S1 1.423(7)
O2 S1 1.535(10)
O3 S1 1.404(6)
O4 S2 1.443(6)
O5 S2 1.453(7)
O6 S2 1.439(7)
O7 S3 1.391(6)
O8 S3 1.409(7)
O9 S3 1.401(8)
O10 S4 1.439(5)
O11 S4 1.413(6)
O12 S4 1.431(6)
O13 S5 1.378(15)
O14 S5 1.51(2)
O15 S5 1.63(2)
O16 S6 1.444(18)
O17 S6 1.401(17)
O18 S6 1.450(9)
O19 S7 1.387(16)
O20 S7 1.377(16)
O21 S7 1.337(16)
O22 S8 1.605(17)
O23 S8 1.537(17)
O24 S8 1.563(17)
F24 S8 2.08(3)

loop_
_geom_torsion_atom_site_label_1
_geom_torsion_atom_site_label_2
_geom_torsion_atom_site_label_3
_geom_torsion_atom_site_label_4
_geom_torsion
N1 C2 C3 C4 6.8(9)
N3 C2 C3 C4 -173.0(5)
C2 C3 C4 N2 -4.8(9)
C2 C3 C4 N6 177.5(6)
N4 C6 C7 N5 0.9(10)
N4 C6 C7 C8 -178.3(7)
N5 C7 C8 C9 2.1(13)
C6 C7 C8 C9 -178.7(8)
C7 C8 C9 C10 -0.6(14)
C8 C9 C10 C11 -2.7(15)
C9 C10 C11 N5 4.8(15)
N7 C13 C14 N8 3.6(10)
N7 C13 C14 C15 -175.5(7)
N8 C14 C15 C16 -0.9(13)
C13 C14 C15 C16 178.1(9)
C14 C15 C16 C17 3.6(16)
C15 C16 C17 C18 -9.2(19)
C16 C17 C18 N8 12.5(19)
N1 C1 C19 C20 -84.8(11)
N2 C1 C19 C20 98.2(11)
N1 C1 C19 C24 92.0(10)
N2 C1 C19 C24 -84.9(10)
C24 C19 C20 C21 2.8(15)
C1 C19 C20 C21 179.5(8)
C19 C20 C21 C22 -5.5(14)
C20 C21 C22 C23 5.9(16)
C21 C22 C23 C24 -2.8(16)
C22 C23 C24 C19 -0.2(15)
C20 C19 C24 C23 0.1(15)
C1 C19 C24 C23 -176.7(8)
N9 C26 C27 C28 -7.5(11)
N11 C26 C27 C28 172.5(7)
C26 C27 C28 N10 6.7(11)
C26 C27 C28 N14 -177.6(7)
N12 C30 C31 N13 1.9(16)
N12 C30 C31 C32 177.6(11)
N13 C31 C32 C33 1.0(19)
C30 C31 C32 C33 -174.6(11)
C31 C32 C33 C34 -7(2)
C32 C33 C34 C35 6(2)
C33 C34 C35 N13 0(2)
N15 C37 C38 C39 177.7(8)
N15 C37 C38 N16 0.0(10)
N16 C38 C39 C40 0.5(14)
C37 C38 C39 C40 -176.9(9)
C38 C39 C40 C41 1.5(15)
C39 C40 C41 C42 -3.6(15)
C40 C41 C42 N16 3.9(15)
N10 C25 C43 C48 -98.1(9)
N9 C25 C43 C48 84.3(9)
N10 C25 C43 C44 84.1(9)
N9 C25 C43 C44 -93.5(8)
C48 C43 C44 C45 1.8(12)
C25 C43 C44 C45 179.5(7)
C43 C44 C45 C46 -3.2(12)
C44 C45 C46 C47 2.6(12)
C45 C46 C47 C48 -0.6(13)
C44 C43 C48 C47 0.2(11)
C25 C43 C48 C47 -177.6(7)
C46 C47 C48 C43 -0.8(12)
N19 C50 C51 C52 -178.0(6)
N17 C50 C51 C52 -1.1(10)
C50 C51 C52 N18 4.1(10)
C50 C51 C52 N22 179.0(6)
N20 C54 C55 N21 4.9(9)
N20 C54 C55 C56 -177.5(7)
N21 C55 C56 C57 -3.5(12)
C54 C55 C56 C57 179.0(8)
C55 C56 C57 C58 2.1(14)
C56 C57 C58 C59 1.8(16)
C57 C58 C59 N21 -4.8(16)
N23 C61 C62 N24 2.5(9)
N23 C61 C62 C63 -176.7(7)
N24 C62 C63 C64 3.7(12)
C61 C62 C63 C64 -177.1(7)
C62 C63 C64 C65 -2.5(14)
C63 C64 C65 C66 -0.3(16)
C64 C65 C66 N24 2.2(16)
N17 C49 C67 C68 -85.1(11)
N18 C49 C67 C68 97.8(11)
N17 C49 C67 C72 90.0(11)
N18 C49 C67 C72 -87.1(11)
C72 C67 C68 C69 0.5(16)
C49 C67 C68 C69 175.6(9)
C67 C68 C69 C70 -0.1(16)
C68 C69 C70 C71 -1.4(17)
C69 C70 C71 C72 2.5(17)
C68 C67 C72 C71 0.5(15)
C49 C67 C72 C71 -174.6(9)
C70 C71 C72 C67 -2.0(15)
N25 C74 C75 C76 -2.7(12)
N27 C74 C75 C76 175.8(7)
C74 C75 C76 N30 -175.5(7)
C74 C75 C76 N26 0.8(12)
N28 C78 C79 N29 0.4(13)
N28 C78 C79 C80 -178.2(9)
N29 C79 C80 C81 0.3(18)
C78 C79 C80 C81 178.9(10)
C79 C80 C81 C82 2.4(18)
C80 C81 C82 C83 -3.7(17)
C81 C82 C83 N29 2.5(16)
N31 C85 C86 N32 -1.5(11)
N31 C85 C86 C87 172.5(8)
N32 C86 C87 C88 -3.0(13)
C85 C86 C87 C88 -176.7(8)
C86 C87 C88 C89 4.5(15)
C87 C88 C89 C90 -4.5(15)
C88 C89 C90 N32 3.2(14)
N25 C73 C91 C96 -94.7(7)
N26 C73 C91 C96 84.4(7)
N25 C73 C91 C92 77.9(7)
N26 C73 C91 C92 -103.1(7)
C96 C91 C92 C93 -5.4(10)
C73 C91 C92 C93 -177.8(6)
C91 C92 C93 C94 4.2(11)
C92 C93 C94 C95 -0.3(13)
C93 C94 C95 C96 -2.3(14)
C94 C95 C96 C91 1.2(12)
C92 C91 C96 C95 2.6(10)
C73 C91 C96 C95 175.1(7)
N2 C1 N1 C2 0.8(10)
C19 C1 N1 C2 -175.8(7)
N2 C1 N1 Cu1 177.1(5)
C19 C1 N1 Cu1 0.4(10)
N3 C2 N1 C1 174.9(6)
C3 C2 N1 C1 -4.9(9)
N3 C2 N1 Cu1 -2.0(6)
C3 C2 N1 Cu1 178.2(4)
N1 C1 N2 C4 1.2(10)
C19 C1 N2 C4 177.8(7)
N1 C1 N2 Cu2 -177.9(5)
C19 C1 N2 Cu2 -1.3(10)
N6 C4 N2 C1 178.8(6)
C3 C4 N2 C1 1.0(9)
N6 C4 N2 Cu2 -2.0(7)
C3 C4 N2 Cu2 -179.8(5)
N1 C2 N3 N4 -1.1(8)
C3 C2 N3 N4 178.7(5)
N1 C2 N3 C5 -172.6(6)
C3 C2 N3 C5 7.2(9)
C7 C6 N4 N3 -178.5(6)
C7 C6 N4 Cu1 7.2(8)
C2 N3 N4 C6 -169.7(5)
C5 N3 N4 C6 2.4(8)
C2 N3 N4 Cu1 4.3(7)
C5 N3 N4 Cu1 176.4(4)
C10 C11 N5 C7 -3.2(12)
C10 C11 N5 Cu1 -172.9(7)
C8 C7 N5 C11 -0.4(11)
C6 C7 N5 C11 -179.6(6)
C8 C7 N5 Cu1 171.7(6)
C6 C7 N5 Cu1 -7.6(8)
N2 C4 N6 N7 -2.7(8)
C3 C4 N6 N7 175.2(6)
N2 C4 N6 C12 178.2(6)
C3 C4 N6 C12 -3.9(10)
C14 C13 N7 N6 -179.5(6)
C14 C13 N7 Cu2 -4.5(8)
C4 N6 N7 C13 -178.4(6)
C12 N6 N7 C13 0.9(9)
C4 N6 N7 Cu2 6.6(7)
C12 N6 N7 Cu2 -174.2(5)
C17 C18 N8 C14 -9.6(15)
C17 C18 N8 Cu2 177.4(9)
C15 C14 N8 C18 3.6(12)
C13 C14 N8 C18 -175.5(8)
C15 C14 N8 Cu2 178.0(6)
C13 C14 N8 Cu2 -1.1(8)
N11 C26 N9 C25 -174.3(6)
C27 C26 N9 C25 5.7(10)
N11 C26 N9 Cu2 0.7(8)
C27 C26 N9 Cu2 -179.3(6)
N10 C25 N9 C26 -2.8(10)
C43 C25 N9 C26 174.6(7)
N10 C25 N9 Cu2 -176.7(5)
C43 C25 N9 Cu2 0.7(9)
N14 C28 N10 C25 179.9(6)
C27 C28 N10 C25 -4.2(10)
N14 C28 N10 Cu3 1.2(8)
C27 C28 N10 Cu3 177.1(6)
N9 C25 N10 C28 2.0(10)
C43 C25 N10 C28 -175.3(7)
N9 C25 N10 Cu3 -179.5(5)
C43 C25 N10 Cu3 3.2(10)
N9 C26 N11 N12 -2.8(10)
C27 C26 N11 N12 177.2(7)
N9 C26 N11 C29 171.3(9)
C27 C26 N11 C29 -8.7(13)
C31 C30 N12 N11 179.5(9)
C31 C30 N12 Cu2 -7.8(12)
C26 N11 N12 C30 176.5(7)
C29 N11 N12 C30 1.8(12)
C26 N11 N12 Cu2 3.9(9)
C29 N11 N12 Cu2 -170.8(7)
C32 C31 N13 C35 4.9(18)
C30 C31 N13 C35 -179.4(10)
C32 C31 N13 Cu2 -171.7(11)
C30 C31 N13 Cu2 3.9(13)
C34 C35 N13 C31 -5.5(18)
C34 C35 N13 Cu2 170.3(9)
N10 C28 N14 N15 4.6(10)
C27 C28 N14 N15 -171.3(7)
N10 C28 N14 C36 -173.3(8)
C27 C28 N14 C36 10.7(12)
C38 C37 N15 N14 178.8(7)
C38 C37 N15 Cu3 3.4(9)
C28 N14 N15 C37 175.7(7)
C36 N14 N15 C37 -6.3(13)
C28 N14 N15 Cu3 -8.8(9)
C36 N14 N15 Cu3 169.2(7)
C41 C42 N16 C38 -1.9(13)
C41 C42 N16 Cu3 178.5(7)
C39 C38 N16 C42 -0.4(12)
C37 C38 N16 C42 177.3(7)
C39 C38 N16 Cu3 179.3(7)
C37 C38 N16 Cu3 -3.1(8)
N18 C49 N17 C50 3.0(10)
C67 C49 N17 C50 -173.8(8)
N18 C49 N17 Cu3 177.1(4)
C67 C49 N17 Cu3 0.3(10)
N19 C50 N17 C49 174.8(6)
C51 C50 N17 C49 -2.3(9)
N19 C50 N17 Cu3 -0.3(7)
C51 C50 N17 Cu3 -177.4(5)
N22 C52 N18 C49 -178.6(6)
C51 C52 N18 C49 -3.5(9)
N22 C52 N18 Cu4 0.3(7)
C51 C52 N18 Cu4 175.4(5)
N17 C49 N18 C52 -0.1(10)
C67 C49 N18 C52 176.6(8)
N17 C49 N18 Cu4 -178.8(5)
C67 C49 N18 Cu4 -2.0(11)
N17 C50 N19 N20 -0.2(9)
C51 C50 N19 N20 176.8(6)
N17 C50 N19 C53 -176.7(6)
C51 C50 N19 C53 0.2(10)
C55 C54 N20 N19 178.3(6)
C55 C54 N20 Cu3 2.0(8)
C50 N19 N20 C54 -175.6(6)
C53 N19 N20 C54 1.2(9)
C50 N19 N20 Cu3 0.6(8)
C53 N19 N20 Cu3 177.4(5)
C58 C59 N21 C55 3.5(13)
C58 C59 N21 Cu3 -168.6(7)
C56 C55 N21 C59 0.6(11)
C54 C55 N21 C59 178.2(7)
C56 C55 N21 Cu3 174.3(6)
C54 C55 N21 Cu3 -8.1(7)
N18 C52 N22 N23 -8.8(8)
C51 C52 N22 N23 176.1(6)
N18 C52 N22 C60 175.8(6)
C51 C52 N22 C60 0.7(10)
C62 C61 N23 N22 -176.3(5)
C62 C61 N23 Cu4 -1.0(8)
C52 N22 N23 C61 -170.5(6)
C60 N22 N23 C61 5.1(9)
C52 N22 N23 Cu4 14.2(7)
C60 N22 N23 Cu4 -170.2(5)
C65 C66 N24 C62 -1.1(13)
C65 C66 N24 Cu4 -179.4(7)
C63 C62 N24 C66 -1.9(11)
C61 C62 N24 C66 178.8(7)
C63 C62 N24 Cu4 176.6(6)
C61 C62 N24 Cu4 -2.7(7)
N26 C73 N25 C74 -1.5(10)
C91 C73 N25 C74 177.4(5)
N26 C73 N25 Cu4 -178.0(5)
C91 C73 N25 Cu4 1.0(9)
C75 C74 N25 C73 3.1(10)
N27 C74 N25 C73 -175.6(6)
C75 C74 N25 Cu4 -179.8(6)
N27 C74 N25 Cu4 1.6(7)
N25 C73 N26 C76 -0.4(10)
C91 C73 N26 C76 -179.3(6)
N25 C73 N26 Cu1 -178.6(5)
C91 C73 N26 Cu1 2.5(9)
N30 C76 N26 C73 177.1(6)
C75 C76 N26 C73 0.7(10)
N30 C76 N26 Cu1 -4.3(8)
C75 C76 N26 Cu1 179.3(6)
C75 C74 N27 N28 177.1(7)
N25 C74 N27 N28 -4.3(9)
C75 C74 N27 C77 -6.7(12)
N25 C74 N27 C77 172.0(8)
C79 C78 N28 N27 -177.6(8)
C79 C78 N28 Cu4 0.8(10)
C74 N27 N28 C78 -176.3(6)
C77 N27 N28 C78 7.3(11)
C74 N27 N28 Cu4 5.4(9)
C77 N27 N28 Cu4 -171.0(7)
C80 C79 N29 C83 -1.5(16)
C78 C79 N29 C83 179.9(9)
C80 C79 N29 Cu4 177.3(9)
C78 C79 N29 Cu4 -1.2(11)
C82 C83 N29 C79 0.0(15)
C82 C83 N29 Cu4 -178.6(8)
N26 C76 N30 N31 11.0(10)
C75 C76 N30 N31 -172.7(7)
N26 C76 N30 C84 -175.1(8)
C75 C76 N30 C84 1.2(13)
C86 C85 N31 N30 178.8(7)
C86 C85 N31 Cu1 5.6(9)
C76 N30 N31 C85 173.8(7)
C84 N30 N31 C85 -0.4(12)
C76 N30 N31 Cu1 -13.0(9)
C84 N30 N31 Cu1 172.8(7)
C87 C86 N32 C90 1.7(11)
C85 C86 N32 C90 175.8(7)
C87 C86 N32 Cu1 -177.1(6)
C85 C86 N32 Cu1 -2.9(8)
C89 C90 N32 C86 -1.8(12)
C89 C90 N32 Cu1 176.7(7)
F23 C104 F24 S8 -104(2)
F22 C104 F24 S8 92(5)
F3 C97 S1 O3 49.7(11)
F1 C97 S1 O3 175.6(9)
F2 C97 S1 O3 -65.5(7)
F3 C97 S1 O1 176.5(9)
F1 C97 S1 O1 -57.7(11)
F2 C97 S1 O1 61.2(7)
F3 C97 S1 O2 -64.9(10)
F1 C97 S1 O2 61.0(10)
F2 C97 S1 O2 179.9(7)
F5 C98 S2 O6 -49.4(9)
F6 C98 S2 O6 70.6(8)
F4 C98 S2 O6 -170.0(8)
F5 C98 S2 O4 71.1(9)
F6 C98 S2 O4 -168.9(7)
F4 C98 S2 O4 -49.5(9)
F5 C98 S2 O5 -170.0(8)
F6 C98 S2 O5 -50.0(8)
F4 C98 S2 O5 69.4(9)
F8 C99 S3 O7 60.5(8)
F7 C99 S3 O7 -68.9(10)
F9 C99 S3 O7 179.0(6)
F8 C99 S3 O9 -57.6(8)
F7 C99 S3 O9 173.0(10)
F9 C99 S3 O9 60.9(7)
F8 C99 S3 O8 -176.5(8)
F7 C99 S3 O8 54.1(10)
F9 C99 S3 O8 -57.9(7)
F12 C100 S4 O11 179.2(7)
F10 C100 S4 O11 -60.6(8)
F11 C100 S4 O11 58.0(8)
F12 C100 S4 O12 60.5(7)
F10 C100 S4 O12 -179.3(7)
F11 C100 S4 O12 -60.7(8)
F12 C100 S4 O10 -58.7(7)
F10 C100 S4 O10 61.6(8)
F11 C100 S4 O10 -179.9(7)
F14 C101 S5 O13 74.4(19)
F13 C101 S5 O13 -172.1(15)
F15 C101 S5 O13 -79.6(16)
F14 C101 S5 O14 -167.8(19)
F13 C101 S5 O14 -54.3(17)
F15 C101 S5 O14 38.2(18)
F14 C101 S5 O15 -56(2)
F13 C101 S5 O15 57.3(16)
F15 C101 S5 O15 149.8(15)
F18 C102 S6 O17 174.7(15)
F17 C102 S6 O17 81.3(18)
F16 C102 S6 O17 -76.5(17)
F18 C102 S6 O16 -9.0(19)
F17 C102 S6 O16 -102.4(18)
F16 C102 S6 O16 99.8(15)
F18 C102 S6 O18 77.4(16)
F17 C102 S6 O18 -16.0(17)
F16 C102 S6 O18 -173.8(15)
F20 C103 S7 O21 -172(2)
F19 C103 S7 O21 79(2)
F21 C103 S7 O21 -38(3)
F20 C103 S7 O20 -62(3)
F19 C103 S7 O20 -170(2)
F21 C103 S7 O20 72(3)
F20 C103 S7 O19 40(3)
F19 C103 S7 O19 -68(3)
F21 C103 S7 O19 174(2)
F24 C104 S8 O23 66(2)
F23 C104 S8 O23 155(2)
F22 C104 S8 O23 -75(3)
F24 C104 S8 O24 -30(2)
F23 C104 S8 O24 59(3)
F22 C104 S8 O24 -171(2)
F24 C104 S8 O22 -136(2)
F23 C104 S8 O22 -46(3)
F22 C104 S8 O22 83(3)
F23 C104 S8 F24 89(2)
F22 C104 S8 F24 -141(3)
C104 F24 S8 O23 -109(3)
C104 F24 S8 O24 146(3)
C104 F24 S8 O22 70(4)
C85 N31 Cu1 N4 54.2(13)
N30 N31 Cu1 N4 -119.4(10)
C85 N31 Cu1 N32 -5.5(6)
N30 N31 Cu1 N32 -179.0(6)
C85 N31 Cu1 N26 -178.4(6)
N30 N31 Cu1 N26 8.0(5)
C85 N31 Cu1 N5 87.6(6)
N30 N31 Cu1 N5 -85.9(5)
C85 N31 Cu1 N1 -87.2(6)
N30 N31 Cu1 N1 99.2(5)
C6 N4 Cu1 N31 25.9(13)
N3 N4 Cu1 N31 -148.3(9)
C6 N4 Cu1 N32 84.0(5)
N3 N4 Cu1 N32 -90.2(4)
C6 N4 Cu1 N26 -98.5(5)
N3 N4 Cu1 N26 87.3(4)
C6 N4 Cu1 N5 -8.5(5)
N3 N4 Cu1 N5 177.3(5)
C6 N4 Cu1 N1 170.3(5)
N3 N4 Cu1 N1 -3.9(4)
C86 N32 Cu1 N31 4.4(5)
C90 N32 Cu1 N31 -174.2(7)
C86 N32 Cu1 N4 -165.1(5)
C90 N32 Cu1 N4 16.4(7)
C86 N32 Cu1 N26 20.1(8)
C90 N32 Cu1 N26 -158.4(6)
C86 N32 Cu1 N5 -87.5(5)
C90 N32 Cu1 N5 94.0(6)
C86 N32 Cu1 N1 122.6(5)
C90 N32 Cu1 N1 -56.0(6)
C73 N26 Cu1 N31 176.4(6)
C76 N26 Cu1 N31 -1.9(5)
C73 N26 Cu1 N4 -14.0(7)
C76 N26 Cu1 N4 167.7(4)
C73 N26 Cu1 N32 160.5(6)
C76 N26 Cu1 N32 -17.8(8)
C73 N26 Cu1 N5 -92.1(6)
C76 N26 Cu1 N5 89.6(5)
C73 N26 Cu1 N1 60.1(6)
C76 N26 Cu1 N1 -118.2(5)
C11 N5 Cu1 N31 5.4(7)
C7 N5 Cu1 N31 -164.7(5)
C11 N5 Cu1 N4 178.6(7)
C7 N5 Cu1 N4 8.5(5)
C11 N5 Cu1 N32 83.9(7)
C7 N5 Cu1 N32 -86.2(5)
C11 N5 Cu1 N26 -71.2(7)
C7 N5 Cu1 N26 118.6(5)
C11 N5 Cu1 N1 176.3(6)
C7 N5 Cu1 N1 6.1(7)
C1 N1 Cu1 N31 -1.4(6)
C2 N1 Cu1 N31 175.1(4)
C1 N1 Cu1 N4 -173.4(6)
C2 N1 Cu1 N4 3.0(4)
C1 N1 Cu1 N32 -77.3(6)
C2 N1 Cu1 N32 99.2(4)
C1 N1 Cu1 N26 77.1(6)
C2 N1 Cu1 N26 -106.4(4)
C1 N1 Cu1 N5 -171.0(5)
C2 N1 Cu1 N5 5.4(7)
C13 N7 Cu2 N12 -47.6(15)
N6 N7 Cu2 N12 127.7(13)
C13 N7 Cu2 N8 3.0(5)
N6 N7 Cu2 N8 178.3(5)
C13 N7 Cu2 N2 178.9(5)
N6 N7 Cu2 N2 -5.7(4)
C13 N7 Cu2 N13 -90.2(5)
N6 N7 Cu2 N13 85.2(5)
C13 N7 Cu2 N9 88.7(5)
N6 N7 Cu2 N9 -96.0(4)
C30 N12 Cu2 N7 -36.5(17)
N11 N12 Cu2 N7 136.2(12)
C30 N12 Cu2 N8 -86.2(7)
N11 N12 Cu2 N8 86.5(6)
C30 N12 Cu2 N2 94.7(7)
N11 N12 Cu2 N2 -92.6(6)
C30 N12 Cu2 N13 7.3(6)
N11 N12 Cu2 N13 180.0(6)
C30 N12 Cu2 N9 -175.3(7)
N11 N12 Cu2 N9 -2.6(5)
C18 N8 Cu2 N7 172.6(9)
C14 N8 Cu2 N7 -0.9(5)
C18 N8 Cu2 N12 -15.3(9)
C14 N8 Cu2 N12 171.3(5)
C18 N8 Cu2 N2 162.5(7)
C14 N8 Cu2 N2 -10.9(9)
C18 N8 Cu2 N13 -91.2(9)
C14 N8 Cu2 N13 95.3(5)
C18 N8 Cu2 N9 58.5(9)
C14 N8 Cu2 N9 -115.0(5)
C1 N2 Cu2 N7 -176.9(6)
C4 N2 Cu2 N7 4.1(4)
C1 N2 Cu2 N12 10.9(6)
C4 N2 Cu2 N12 -168.1(4)
C1 N2 Cu2 N8 -166.7(6)
C4 N2 Cu2 N8 14.2(8)
C1 N2 Cu2 N13 86.7(6)
C4 N2 Cu2 N13 -92.4(5)
C1 N2 Cu2 N9 -63.7(6)
C4 N2 Cu2 N9 117.2(4)
C31 N13 Cu2 N7 167.2(7)
C35 N13 Cu2 N7 -9.0(9)
C31 N13 Cu2 N12 -5.8(7)
C35 N13 Cu2 N12 178.0(10)
C31 N13 Cu2 N8 86.9(8)
C35 N13 Cu2 N8 -89.3(9)
C31 N13 Cu2 N2 -115.4(7)
C35 N13 Cu2 N2 68.4(9)
C31 N13 Cu2 N9 -10.7(10)
C35 N13 Cu2 N9 173.1(8)
C26 N9 Cu2 N7 -171.7(4)
C25 N9 Cu2 N7 2.5(6)
C26 N9 Cu2 N12 1.0(5)
C25 N9 Cu2 N12 175.2(6)
C26 N9 Cu2 N8 -92.7(5)
C25 N9 Cu2 N8 81.5(6)
C26 N9 Cu2 N2 109.9(5)
C25 N9 Cu2 N2 -75.9(6)
C26 N9 Cu2 N13 6.1(7)
C25 N9 Cu2 N13 -179.8(5)
C37 N15 Cu3 N16 -4.0(6)
N14 N15 Cu3 N16 -179.6(6)
C37 N15 Cu3 N20 51.8(14)
N14 N15 Cu3 N20 -123.9(11)
C37 N15 Cu3 N10 -177.3(6)
N14 N15 Cu3 N10 7.1(5)
C37 N15 Cu3 N21 89.7(6)
N14 N15 Cu3 N21 -85.9(6)
C37 N15 Cu3 N17 -86.5(6)
N14 N15 Cu3 N17 97.8(6)
C42 N16 Cu3 N15 -176.7(7)
C38 N16 Cu3 N15 3.7(5)
C42 N16 Cu3 N20 13.2(7)
C38 N16 Cu3 N20 -166.3(5)
C42 N16 Cu3 N10 -161.0(6)
C38 N16 Cu3 N10 19.4(8)
C42 N16 Cu3 N21 89.0(7)
C38 N16 Cu3 N21 -90.6(5)
C42 N16 Cu3 N17 -59.5(7)
C38 N16 Cu3 N17 120.9(5)
C54 N20 Cu3 N15 34.5(14)
N19 N20 Cu3 N15 -142.0(10)
C54 N20 Cu3 N16 89.1(5)
N19 N20 Cu3 N16 -87.4(5)
C54 N20 Cu3 N10 -93.5(5)
N19 N20 Cu3 N10 90.0(5)
C54 N20 Cu3 N21 -4.7(5)
N19 N20 Cu3 N21 178.8(5)
C54 N20 Cu3 N17 175.9(5)
N19 N20 Cu3 N17 -0.6(4)
C28 N10 Cu3 N15 -4.3(5)
C25 N10 Cu3 N15 177.2(6)
C28 N10 Cu3 N16 -20.2(8)
C25 N10 Cu3 N16 161.3(5)
C28 N10 Cu3 N20 166.0(4)
C25 N10 Cu3 N20 -12.6(6)
C28 N10 Cu3 N21 89.9(5)
C25 N10 Cu3 N21 -88.6(6)
C28 N10 Cu3 N17 -119.8(5)
C25 N10 Cu3 N17 61.7(6)
C59 N21 Cu3 N15 7.2(8)
C55 N21 Cu3 N15 -165.5(5)
C59 N21 Cu3 N16 87.3(8)
C55 N21 Cu3 N16 -85.4(5)
C59 N21 Cu3 N20 179.5(8)
C55 N21 Cu3 N20 6.9(5)
C59 N21 Cu3 N10 -69.5(8)
C55 N21 Cu3 N10 117.9(5)
C59 N21 Cu3 N17 -179.3(7)
C55 N21 Cu3 N17 8.1(7)
C49 N17 Cu3 N15 -2.2(6)
C50 N17 Cu3 N15 172.1(4)
C49 N17 Cu3 N16 -79.8(6)
C50 N17 Cu3 N16 94.6(5)
C49 N17 Cu3 N20 -173.9(6)
C50 N17 Cu3 N20 0.5(4)
C49 N17 Cu3 N10 75.8(6)
C50 N17 Cu3 N10 -109.9(4)
C49 N17 Cu3 N21 -175.1(5)
C50 N17 Cu3 N21 -0.8(7)
C61 N23 Cu4 N24 -0.3(5)
N22 N23 Cu4 N24 175.0(5)
C61 N23 Cu4 N18 174.0(5)
N22 N23 Cu4 N18 -10.6(4)
C61 N23 Cu4 N29 -93.7(5)
N22 N23 Cu4 N29 81.7(5)
C61 N23 Cu4 N25 83.3(5)
N22 N23 Cu4 N25 -101.3(4)
C78 N28 Cu4 N24 -94.7(5)
N27 N28 Cu4 N24 83.6(5)
C78 N28 Cu4 N18 88.4(5)
N27 N28 Cu4 N18 -93.3(5)
C78 N28 Cu4 N29 -1.1(5)
N27 N28 Cu4 N29 177.3(6)
C78 N28 Cu4 N25 178.5(6)
N27 N28 Cu4 N25 -3.2(5)
C66 N24 Cu4 N23 -179.9(7)
C62 N24 Cu4 N23 1.7(4)
C66 N24 Cu4 N28 -6.2(7)
C62 N24 Cu4 N28 175.4(5)
C66 N24 Cu4 N18 166.9(6)
C62 N24 Cu4 N18 -11.5(8)
C66 N24 Cu4 N29 -82.9(7)
C62 N24 Cu4 N29 98.7(5)
C66 N24 Cu4 N25 66.6(7)
C62 N24 Cu4 N25 -111.8(5)
C52 N18 Cu4 N23 5.4(4)
C49 N18 Cu4 N23 -175.9(6)
C52 N18 Cu4 N28 -168.6(4)
C49 N18 Cu4 N28 10.1(6)
C52 N18 Cu4 N24 18.6(8)
C49 N18 Cu4 N24 -162.7(6)
C52 N18 Cu4 N29 -91.8(4)
C49 N18 Cu4 N29 86.9(6)
C52 N18 Cu4 N25 117.4(4)
C49 N18 Cu4 N25 -63.9(6)
C79 N29 Cu4 N23 175.0(7)
C83 N29 Cu4 N23 -6.3(8)
C79 N29 Cu4 N28 1.2(7)
C83 N29 Cu4 N28 179.9(8)
C79 N29 Cu4 N24 95.8(7)
C83 N29 Cu4 N24 -85.5(8)
C79 N29 Cu4 N18 -107.5(7)
C83 N29 Cu4 N18 71.2(8)
C79 N29 Cu4 N25 0.4(9)
C83 N29 Cu4 N25 179.0(7)
C73 N25 Cu4 N23 4.0(6)
C74 N25 Cu4 N23 -172.6(4)
C73 N25 Cu4 N28 177.4(6)
C74 N25 Cu4 N28 0.8(4)
C73 N25 Cu4 N24 81.1(6)
C74 N25 Cu4 N24 -95.5(5)
C73 N25 Cu4 N18 -74.3(6)
C74 N25 Cu4 N18 109.1(4)
C73 N25 Cu4 N29 178.2(5)
C74 N25 Cu4 N29 1.6(7)

loop_
_platon_squeeze_void_nr
_platon_squeeze_void_average_x
_platon_squeeze_void_average_y
_platon_squeeze_void_average_z
_platon_squeeze_void_volume
_platon_squeeze_void_count_electrons
1 -0.058 0.069 0.418 412.1 106.8
2 -0.058 -0.069 0.918 412.4 107.7
3 0.048 0.108 0.604 19.8 -1.8
4 0.047 0.892 0.104 19.8 -1.8
5 0.145 0.369 0.975 21.5 4.2
6 0.145 0.631 0.475 21.6 4.6
7 0.442 0.431 0.918 412.0 107.8
8 0.442 0.569 0.418 411.7 106.9
9 0.547 0.392 0.104 19.8 -1.8
10 0.548 0.608 0.604 19.8 -1.8
11 0.644 0.131 0.476 21.3 4.6
12 0.644 0.869 0.976 21.2 4.2
